data_7709345
loop_
_publ_author_name
'Ghosh, Ivy'
'Chakraborty, Biswarup'
'Bera, Abhijit'
'Paul, Satadal'
'Paine, Tapan Kanti'

_publ_section_title
;
 Selective oxygenation of C--H and C&#xE001;C bonds with H2O2 by high-spin
 cobalt(ii)-carboxylate complexes
;
_journal_name_full 'Dalton Transactions'
_journal_paper_doi 10.1039/D1DT02235K
_journal_year 2022
_chemical_formula_moiety '6(C29 H31 Co N4 O3), 2(C29 H29 Co N4 O3), 6(C24 H20 B), 2(C24.1 H17.65 B), 4(O)'
_chemical_formula_sum 'C424.2 H399.3 B8 Co8 N32 O28'
_chemical_formula_weight 6951.35
_space_group_crystal_system triclinic
_space_group_IT_number 2
_space_group_name_Hall '-P 1'
_space_group_name_H-M_alt 'P -1'
_atom_sites_solution_hydrogens mixed
_atom_sites_solution_primary direct
_audit_creation_date 2021-09-04
_audit_creation_method
;
Olex2 1.3
(compiled 2020.11.12 svn.r5f609507 for OlexSys, GUI svn.r6272)
;
_audit_update_record
;
2021-12-13 deposited with the CCDC.	2021-12-23 downloaded from the CCDC.
;
_cell_angle_alpha 102.515(7)
_cell_angle_beta 95.986(7)
_cell_angle_gamma 106.785(7)
_cell_formula_units_Z 1
_cell_length_a 18.507(5)
_cell_length_b 20.425(5)
_cell_length_c 25.548(7)
_cell_measurement_reflns_used 5938
_cell_measurement_temperature 293.15
_cell_measurement_theta_max 23.93
_cell_measurement_theta_min 2.24
_cell_volume 8881(4)
_computing_cell_refinement 'Bruker SMART'
_computing_data_collection 'Bruker SMART'
_computing_data_reduction 'Bruker SMART'
_computing_molecular_graphics 'Olex2 1.3 (Dolomanov et al., 2009)'
_computing_publication_material 'Olex2 1.3 (Dolomanov et al., 2009)'
_computing_structure_refinement 'SHELXL 2018/3 (Sheldrick, 2015)'
_computing_structure_solution 'SHELXS-1997  (Sheldrick, 2008)'
_diffrn_ambient_temperature 293.15
_diffrn_measured_fraction_theta_full 0.983
_diffrn_measured_fraction_theta_max 0.952
_diffrn_measurement_device_type 'Bruker APEX-II CCD'
_diffrn_measurement_method '\f and \w scans'
_diffrn_radiation_type MoK\a
_diffrn_radiation_wavelength 0.71073
_diffrn_reflns_av_R_equivalents 0.1231
_diffrn_reflns_av_unetI/netI 0.2160
_diffrn_reflns_Laue_measured_fraction_full 0.983
_diffrn_reflns_Laue_measured_fraction_max 0.952
_diffrn_reflns_limit_h_max 21
_diffrn_reflns_limit_h_min -22
_diffrn_reflns_limit_k_max 24
_diffrn_reflns_limit_k_min -24
_diffrn_reflns_limit_l_max 30
_diffrn_reflns_limit_l_min -30
_diffrn_reflns_number 62486
_diffrn_reflns_point_group_measured_fraction_full 0.983
_diffrn_reflns_point_group_measured_fraction_max 0.952
_diffrn_reflns_theta_full 25.242
_diffrn_reflns_theta_max 25.615
_diffrn_reflns_theta_min 0.830
_diffrn_source_current 30.0
_diffrn_source_power 1.5
_diffrn_source_voltage 50.0
_diffrn_standards_number 0
_exptl_absorpt_coefficient_mu 0.437
_exptl_absorpt_correction_T_max 0.7452
_exptl_absorpt_correction_T_min 0.5020
_exptl_absorpt_correction_type multi-scan
_exptl_absorpt_process_details
;
SADABS-2016/2 (Bruker,2016/2) was used for absorption correction.
wR2(int) was 0.1021 before and 0.0693 after correction.
The Ratio of minimum to maximum transmission is 0.6736.
The \l/2 correction factor is Not present.
;
_exptl_crystal_colour 'metallic pinkish pink'
_exptl_crystal_colour_lustre metallic
_exptl_crystal_colour_modifier pinkish
_exptl_crystal_colour_primary pink
_exptl_crystal_density_diffrn 1.300
_exptl_crystal_description block
_exptl_crystal_F_000 3649
_exptl_crystal_size_max 0.2
_exptl_crystal_size_mid 0.2
_exptl_crystal_size_min 0.15
_refine_diff_density_max 2.217
_refine_diff_density_min -1.302
_refine_diff_density_rms 0.140
_refine_ls_extinction_method none
_refine_ls_goodness_of_fit_ref 1.081
_refine_ls_hydrogen_treatment mixed
_refine_ls_matrix_type full
_refine_ls_number_parameters 2226
_refine_ls_number_reflns 31871
_refine_ls_number_restraints 5
_refine_ls_restrained_S_all 1.081
_refine_ls_R_factor_all 0.2723
_refine_ls_R_factor_gt 0.1287
_refine_ls_shift/su_max 0.016
_refine_ls_shift/su_mean 0.001
_refine_ls_structure_factor_coef Fsqd
_refine_ls_weighting_details 'w=1/[\s^2^(Fo^2^)+(0.2000P)^2^] where P=(Fo^2^+2Fc^2^)/3'
_refine_ls_weighting_scheme calc
_refine_ls_wR_factor_gt 0.3226
_refine_ls_wR_factor_ref 0.4134
_reflns_Friedel_coverage 0.000
_reflns_number_gt 12529
_reflns_number_total 31871
_reflns_threshold_expression 'I > 2\s(I)'
_cod_data_source_file d1dt02235k2.cif
_cod_data_source_block bc02_0m_a
_cod_original_formula_sum 'C424.20 H399.30 B8 Co8 N32 O28'
_cod_database_code 7709345
_shelx_shelxl_version_number 2018/3
_shelx_space_group_comment
;
The symmetry employed for this shelxl refinement is uniquely defined
by the following loop, which should always be used as a source of
symmetry information in preference to the above space-group names.
They are only intended as comments.
;
_shelx_estimated_absorpt_t_max 0.937
_shelx_estimated_absorpt_t_min 0.918
_olex2_refinement_description
;
1. Fixed Uiso
 At 1.2 times of:
  All C(H) groups, All C(H,H) groups
 At 1.5 times of:
  All C(H,H,H) groups, All O(H) groups
2. Restrained distances
 O2-H2
 0.85 with sigma of 0.01
 O3-H3
 0.85 with sigma of 0.01
 C019-H3
 1.900277 with sigma of 0.02
 Co3-H2
 2.820785 with sigma of 0.02
 C010-H2
 1.900049 with sigma of 0.02
3. Uiso/Uaniso restraints and constraints
Uanis(C06T) = Uanis(C02B)
Uanis(C06V) = Uanis(C06W) = Uanis(C01T)
4. Others
 Fixed Sof: C2(0.75) C0(0.65) H0(0.65) C1(0.45) C3(0.25)
5.a Ternary CH refined with riding coordinates:
 C010(H010), C011(H011), C019(H019), C01K(H01K)
5.b Secondary CH2 refined with riding coordinates:
 C01D(H01A,H01B), C01M(H01E,H01F), C01P(H01C,H01D), C023(H02K,H02L), C024(H02A,
 H02B), C02K(H02F,H02G), C03F(H03G,H03I), C03Q(H03N,H03O), C03V(H03A,H03B),
 C040(H04H,H04I), C05G(H05I,H05J), C065(H06B,H06C)
5.c Aromatic/amide H refined with riding coordinates:
 C01F(H01G), C01L(H01L), C01U(H01U), C01V(H01V), C01Y(H01Y), C021(H021),
 C022(H022), C02A(H02N), C02H(H02Y), C02I(H02W), C02M(H02M), C02O(H02R),
 C02P(H02S), C02Q(H02U), C02R(H02V), C02S(H02X), C02T(H02T), C02U(H02),
 C02Z(H02Z), C030(H030), C031(H031), C032(H032), C033(H033), C036(H036),
 C038(H038), C039(H039), C03C(H03F), C03D(H1), C03E(H03Q), C03G(H10),
 C03H(H03H), C03I(H03P), C03J(H03J), C03K(H03R), C03L(H11), C03N(H4), C03O(H7),
 C03P(H03T), C03R(H03V), C03S(H03S), C03T(H03), C03U(H03U), C03W(H03W),
 C03X(H03X), C03Y(H03Y), C03Z(H03Z), C041(H041), C043(H043), C044(H044),
 C045(H045), C046(H046), C047(H047), C048(H048), C049(H049), C04B(H04J),
 C04C(H04U), C04D(H04K), C04E(H12), C04F(H04F), C04G(H13), C04H(H04X),
 C04I(H04L), C04K(H04Y), C04M(H04Q), C04N(H04S), C04O(H04O), C04P(H04T),
 C04Q(H04R), C04R(H04Z), C04S(H04), C04T(H14), C04U(H15), C04V(H04V),
 C04W(H04W), C050(H050), C051(H051), C052(H052), C053(H053), C054(H054),
 C055(H055), C057(H057), C059(H059), C05A(H16), C05B(H05B), C05D(H05S),
 C05E(H05Y), C05F(H17), C05H(H05H), C05J(H05O), C05K(H05K), C05L(H05R),
 C05M(H05), C05O(H8), C05P(H05P), C05Q(H05Q), C05S(H05T), C05T(H05U), C05U(H18),
  C05V(H05V), C05W(H05W), C05X(H05X), C05Y(H9), C05Z(H05Z), C060(H060),
 C061(H061), C062(H062), C063(H063), C066(H066), C067(H067), C068(H068),
 C069(H069), C06A(H06A), C06B(H06J), C06C(H06L), C06D(H06Q), C06F(H06F),
 C06G(H06G), C06H(H06I), C2(H2A), C06K(H06K), C06L(H06S), C06M(H06M),
 C06N(H06N), C06O(H06O), C06P(H06P), C06R(H06R), C0(H0), C06T(H06T), C06V(H06V),
  C06W(H06W), C06X(H06X), C06Y(H06Y)
5.d Idealised Me refined as rotating group:
 C02G(H02O,H02P,H02Q), C02V(H02C,H02D,H02E), C02X(H02H,H02I,H02J), C037(H03K,
 H03L,H03M), C03B(H03C,H03D,H03E), C04L(H04A,H04B,H04C), C04X(H04M,H04N,H04P),
 C04Z(H04D,H04E,H04G), C056(H05A,H05C,H05D), C05I(H05L,H05M,H05N), C05R(H05E,
 H05F,H05G), C06Q(H06D,H06E,H06H)
5.e Idealised tetrahedral OH refined as rotating group:
 O5(H5), O6(H6)
;

loop_
_space_group_symop_operation_xyz
'x, y, z'
'-x, -y, -z'

loop_
_atom_site_label
_atom_site_type_symbol
_atom_site_fract_x
_atom_site_fract_y
_atom_site_fract_z
_atom_site_U_iso_or_equiv
_atom_site_adp_type
_atom_site_occupancy
_atom_site_site_symmetry_order
_atom_site_calc_flag
_atom_site_refinement_flags_posn
_atom_site_refinement_flags_adp
_atom_site_refinement_flags_occupancy
_atom_site_disorder_assembly
_atom_site_disorder_group
Co1 Co 0.15987(7) 0.90245(8) 0.32562(5) 0.0372(4) Uani 1 1 d . . . . .
Co3 Co 0.13938(8) 0.39184(8) 0.32334(5) 0.0390(4) Uani 1 1 d D . . . .
Co4 Co 0.33943(8) 0.16425(8) 0.17266(5) 0.0408(4) Uani 1 1 d . . . . .
O2 O 0.2260(4) 0.3464(3) 0.3035(2) 0.0367(16) Uani 1 1 d D . . . .
H2 H 0.227(3) 0.3038(9) 0.293(3) 0.055 Uiso 1 1 d D U . . .
O1 O 0.1995(4) 0.9548(4) 0.2712(2) 0.0397(17) Uani 1 1 d . . . . .
O3 O 0.2664(4) 0.5811(4) 0.2057(2) 0.0370(16) Uani 1 1 d D . . . .
H3 H 0.275(5) 0.549(4) 0.219(3) 0.055 Uiso 1 1 d D U . . .
O4 O 0.3149(4) 0.7185(4) 0.2345(2) 0.0397(17) Uani 1 1 d . . . . .
O5 O 0.2432(4) 0.8578(4) 0.3000(3) 0.0413(17) Uani 1 1 d . . . . .
H5 H 0.245951 0.817615 0.293392 0.062 Uiso 1 1 calc R U . . .
O6 O 0.2518(4) 0.0797(4) 0.1899(3) 0.0419(17) Uani 1 1 d . . . . .
H6 H 0.269606 0.059149 0.209545 0.063 Uiso 1 1 calc R U . . .
O7 O 0.1856(4) 0.4443(4) 0.2715(3) 0.0391(16) Uani 1 1 d . . . . .
O8 O 0.2925(4) 0.2177(4) 0.2277(2) 0.0405(17) Uani 1 1 d . . . . .
O9 O 0.1992(4) 0.2115(4) 0.2755(3) 0.0508(19) Uani 1 1 d . . . . .
O10 O 0.2329(4) 0.7273(4) 0.2898(3) 0.0487(18) Uani 1 1 d . . . . .
O11 O 0.2794(4) 0.4651(4) 0.2230(3) 0.0492(19) Uani 1 1 d . . . . .
O12 O 0.2936(4) 0.9852(4) 0.2250(3) 0.052(2) Uani 1 1 d . . . . .
N2 N 0.0442(4) 0.4262(4) 0.3436(3) 0.036(2) Uani 1 1 d . . . . .
N3 N 0.3667(5) 0.5731(5) 0.1178(3) 0.043(2) Uani 1 1 d . . . . .
N4 N 0.0631(4) 0.9309(4) 0.3494(3) 0.039(2) Uani 1 1 d . . . . .
N5 N 0.1468(5) 0.8506(5) 0.3885(3) 0.042(2) Uani 1 1 d . . . . .
N6 N 0.2421(5) 0.9804(5) 0.3957(3) 0.038(2) Uani 1 1 d . . . . .
N7 N 0.4420(4) 0.6272(5) 0.2239(3) 0.040(2) Uani 1 1 d . . . . .
N1 N 0.0689(5) 0.8004(5) 0.2828(3) 0.042(2) Uani 1 1 d . . . . .
N8 N 0.4387(5) 0.2386(5) 0.1541(3) 0.040(2) Uani 1 1 d . . . . .
N9 N 0.4445(5) 0.7215(5) 0.1532(3) 0.040(2) Uani 1 1 d . . . . .
N10 N 0.2665(5) 0.6421(5) 0.1084(3) 0.043(2) Uani 1 1 d . . . . .
N11 N 0.1056(5) 0.3277(5) 0.3781(3) 0.043(2) Uani 1 1 d . . . . .
N12 N 0.0448(5) 0.2964(5) 0.2697(3) 0.047(2) Uani 1 1 d . . . . .
N13 N 0.2167(5) 0.4562(5) 0.3990(3) 0.042(2) Uani 1 1 d . . . . .
N14 N 0.2609(5) 0.1579(5) 0.0994(3) 0.049(2) Uani 1 1 d . . . . .
N15 N 0.4279(5) 0.1390(6) 0.2213(4) 0.055(3) Uani 1 1 d . . . . .
N16 N 0.3652(6) 0.0910(5) 0.1116(4) 0.058(3) Uani 1 1 d . . . . .
C00Z C 0.0389(6) 0.8985(5) 0.3886(4) 0.039(2) Uani 1 1 d . . . . .
C010 C 0.2816(6) 0.3898(5) 0.2798(4) 0.043(3) Uani 1 1 d D . . . .
H010 H 0.295343 0.358806 0.250204 0.052 Uiso 1 1 calc R U . . .
C011 C 0.2978(6) 0.9005(6) 0.2750(4) 0.044(3) Uani 1 1 d . . . . .
H011 H 0.307087 0.869727 0.243108 0.053 Uiso 1 1 calc R U . . .
C012 C 0.2318(6) 0.1848(5) 0.2418(4) 0.037(2) Uani 1 1 d . . . . .
C013 C 0.7516(6) 0.6633(6) 0.4031(4) 0.042(3) Uani 1 1 d . . . . .
C014 C 0.4881(6) 0.6663(6) 0.2724(4) 0.042(3) Uani 1 1 d . . . . .
C015 C 0.4633(6) 0.5787(6) 0.1919(4) 0.040(3) Uani 1 1 d . . . . .
C016 C 0.8244(6) 0.6453(5) 0.0322(4) 0.042(3) Uani 1 1 d . . . . .
C017 C 0.2462(6) 0.4369(5) 0.2558(4) 0.040(3) Uani 1 1 d . . . . .
C018 C 0.4871(6) 0.7895(6) 0.1760(4) 0.047(3) Uani 1 1 d . . . . .
C019 C 0.2172(6) 0.6118(6) 0.2346(4) 0.046(3) Uani 1 1 d D . . . .
H019 H 0.208870 0.592377 0.266162 0.055 Uiso 1 1 calc R U . . .
C01A C 0.4665(6) 0.6827(6) 0.1117(4) 0.048(3) Uani 1 1 d . . . . .
C01B C 0.1407(6) 0.5936(6) 0.1980(4) 0.044(3) Uani 1 1 d . . . . .
C01C C 0.0060(6) 0.4608(6) 0.3185(4) 0.045(3) Uani 1 1 d . . . . .
C01D C 0.1109(6) 0.7738(5) 0.3638(4) 0.040(3) Uani 1 1 d . . . . .
H01A H 0.088973 0.751334 0.390817 0.047 Uiso 1 1 calc R U . . .
H01B H 0.149730 0.753495 0.352179 0.047 Uiso 1 1 calc R U . . .
C01E C 0.0163(6) 0.9551(6) 0.3236(4) 0.045(3) Uani 1 1 d . . . . .
C01F C 0.9516(6) 0.8247(7) 0.5255(4) 0.049(3) Uani 1 1 d . . . . .
H01G H 0.990886 0.808670 0.537394 0.059 Uiso 1 1 calc R U . . .
C01G C 0.0187(6) 0.7890(6) 0.2369(4) 0.045(3) Uani 1 1 d . . . . .
C01H C 0.2584(6) 0.6930(5) 0.2551(4) 0.037(2) Uani 1 1 d . . . . .
C01I C 0.3728(6) 0.9381(6) 0.3141(4) 0.047(3) Uani 1 1 d . . . . .
C01J C 0.2618(6) 0.9524(6) 0.2559(4) 0.046(3) Uani 1 1 d . . . . .
C01K C 0.1940(6) 0.1043(6) 0.2141(5) 0.052(3) Uani 1 1 d . . . . .
H01K H 0.178653 0.079464 0.241979 0.062 Uiso 1 1 calc R U . . .
C01L C 0.0303(7) 0.6568(8) 0.4629(4) 0.060(3) Uani 1 1 d . . . . .
H01L H -0.009255 0.670681 0.448161 0.072 Uiso 1 1 calc R U . . .
C01M C 0.4138(6) 0.6086(5) 0.0826(4) 0.043(3) Uani 1 1 d . . . . .
H01E H 0.379996 0.611363 0.051981 0.051 Uiso 1 1 calc R U . . .
H01F H 0.444495 0.580102 0.068118 0.051 Uiso 1 1 calc R U . . .
C01N C 0.2669(6) 0.9452(6) 0.4281(4) 0.048(3) Uani 1 1 d . . . . .
C01O C 0.6802(6) 0.7286(6) 0.4718(4) 0.042(3) Uani 1 1 d . . . . .
C01P C 0.0982(6) 0.8806(6) 0.4222(4) 0.042(3) Uani 1 1 d . . . . .
H01C H 0.130294 0.923014 0.449299 0.051 Uiso 1 1 calc R U . . .
H01D H 0.072848 0.846677 0.441150 0.051 Uiso 1 1 calc R U . . .
C01Q C 0.3540(6) 0.4312(6) 0.3225(4) 0.045(3) Uani 1 1 d . . . . .
C01R C 0.1561(6) 0.6931(6) 0.5186(4) 0.045(3) Uani 1 1 d . . . . .
C01S C 0.7934(6) 0.7425(6) 0.1043(4) 0.041(3) Uani 1 1 d . . . . .
C01T C 0.2758(8) 1.0509(8) 0.4055(6) 0.081(2) Uani 1 1 d . . . . .
C01U C 0.5511(6) 0.5795(6) -0.0238(4) 0.050(3) Uani 1 1 d . . . . .
H01U H 0.509390 0.538120 -0.032484 0.060 Uiso 1 1 calc R U . . .
C01V C 0.6144(6) 0.5860(6) 0.0120(4) 0.046(3) Uani 1 1 d . . . . .
H01V H 0.615147 0.548175 0.026558 0.056 Uiso 1 1 calc R U . . .
C01W C 0.2288(6) 0.6857(7) 0.0991(4) 0.052(3) Uani 1 1 d . . . . .
C01X C 0.4780(6) 0.3053(6) 0.1819(4) 0.045(3) Uani 1 1 d . . . . .
C01Y C 0.2865(6) 0.7473(5) 0.4619(4) 0.045(3) Uani 1 1 d . . . . .
H01Y H 0.235889 0.727649 0.443866 0.054 Uiso 1 1 calc R U . . .
C01Z C 0.2230(6) 0.2015(7) 0.0912(5) 0.057(3) Uani 1 1 d . . . . .
C020 C 0.3021(6) 0.7635(6) 0.5187(4) 0.044(3) Uani 1 1 d . . . . .
C021 C -0.0337(6) 0.8855(6) 0.3991(4) 0.047(3) Uani 1 1 d . . . . .
H021 H -0.048596 0.862277 0.425641 0.056 Uiso 1 1 calc R U . . .
C022 C 0.8372(6) 0.8680(7) 0.4887(4) 0.052(3) Uani 1 1 d . . . . .
H022 H 0.798561 0.884450 0.476187 0.063 Uiso 1 1 calc R U . . .
C023 C 0.4044(6) 0.5311(6) 0.1435(4) 0.043(3) Uani 1 1 d . . . . .
H02K H 0.428831 0.506854 0.117499 0.052 Uiso 1 1 calc R U . . .
H02L H 0.366512 0.495694 0.154942 0.052 Uiso 1 1 calc R U . . .
C024 C 0.2249(5) 0.8695(6) 0.4195(4) 0.041(3) Uani 1 1 d . . . . .
H02A H 0.221881 0.858669 0.454532 0.049 Uiso 1 1 calc R U . . .
H02B H 0.252453 0.841336 0.399840 0.049 Uiso 1 1 calc R U . . .
C025 C 0.3376(6) 0.8451(7) 0.9802(4) 0.051(3) Uani 1 1 d . . . . .
C026 C 0.1251(6) 0.0882(6) 0.1708(4) 0.047(3) Uani 1 1 d . . . . .
C027 C 0.6798(6) 0.6486(6) 0.0279(4) 0.043(3) Uani 1 1 d . . . . .
C028 C 0.0057(6) 0.3868(6) 0.3751(4) 0.048(3) Uani 1 1 d . . . . .
C029 C 0.0176(6) 0.2465(7) 0.2969(4) 0.052(3) Uani 1 1 d . . . . .
C02A C 0.5304(6) 0.5671(6) 0.2031(4) 0.052(3) Uani 1 1 d . . . . .
H02N H 0.543649 0.532713 0.179339 0.063 Uiso 1 1 calc R U . . .
C02B C 0.8262(7) 0.7958(8) 0.4711(5) 0.068(3) Uani 1 1 d . . . . .
C02C C 0.2200(6) 0.7496(6) 0.9042(4) 0.047(3) Uani 1 1 d . . . . .
C02D C 0.0489(6) 0.7591(6) 0.3155(4) 0.046(3) Uani 1 1 d . . . . .
C02E C 0.1926(6) 0.8368(6) 0.9876(4) 0.050(3) Uani 1 1 d . . . . .
C02F C 0.2581(7) 0.5243(7) 0.4135(4) 0.051(3) Uani 1 1 d . . . . .
C02G C 0.2578(7) 0.7615(6) 0.1335(4) 0.056(3) Uani 1 1 d . . . . .
H02O H 0.241001 0.763713 0.167922 0.084 Uiso 1 1 calc R U . . .
H02P H 0.238024 0.790534 0.114952 0.084 Uiso 1 1 calc R U . . .
H02Q H 0.312856 0.778256 0.139352 0.084 Uiso 1 1 calc R U . . .
C02H C 0.2155(6) 0.8656(6) 1.0427(4) 0.046(3) Uani 1 1 d . . . . .
H02Y H 0.267709 0.882805 1.056843 0.056 Uiso 1 1 calc R U . . .
C02I C 0.0949(6) 0.7075(6) 0.4934(4) 0.052(3) Uani 1 1 d . . . . .
H02W H 0.097977 0.754707 0.497634 0.062 Uiso 1 1 calc R U . . .
C02J C 0.2199(6) 0.8285(6) 0.5748(5) 0.054(3) Uani 1 1 d . . . . .
C02K C 0.0513(7) 0.3555(6) 0.4077(4) 0.054(3) Uani 1 1 d . . . . .
H02F H 0.079970 0.391348 0.440685 0.065 Uiso 1 1 calc R U . . .
H02G H 0.016406 0.317296 0.418506 0.065 Uiso 1 1 calc R U . . .
C02L C 0.0020(6) 0.2901(6) 0.2224(4) 0.051(3) Uani 1 1 d . . . . .
C02M C -0.0600(6) 0.9405(6) 0.3315(4) 0.048(3) Uani 1 1 d . . . . .
H02M H -0.094346 0.953774 0.310197 0.057 Uiso 1 1 calc R U . . .
C02N C 0.2227(6) 0.4161(6) 0.4337(4) 0.050(3) Uani 1 1 d . . . . .
C02O C 0.6982(6) 0.7385(6) 0.5271(4) 0.050(3) Uani 1 1 d . . . . .
H02R H 0.749630 0.754037 0.543378 0.060 Uiso 1 1 calc R U . . .
C02P C 0.8864(6) 0.7772(6) 0.4922(4) 0.046(3) Uani 1 1 d . . . . .
H02S H 0.882677 0.729573 0.483320 0.056 Uiso 1 1 calc R U . . .
C02Q C 0.6872(7) 0.6016(7) 0.3899(5) 0.057(3) Uani 1 1 d . . . . .
H02U H 0.642327 0.604839 0.401959 0.068 Uiso 1 1 calc R U . . .
C02R C 0.7266(6) 0.5300(7) 0.0840(5) 0.052(3) Uani 1 1 d . . . . .
H02V H 0.723276 0.515034 0.046514 0.063 Uiso 1 1 calc R U . . .
C02S C 0.1467(6) 0.6208(7) 0.5065(4) 0.055(3) Uani 1 1 d . . . . .
H02X H 0.186915 0.607226 0.520598 0.067 Uiso 1 1 calc R U . . .
C02T C -0.0208(7) 0.7103(6) 0.3079(4) 0.060(3) Uani 1 1 d . . . . .
H02T H -0.032223 0.682987 0.332567 0.072 Uiso 1 1 calc R U . . .
C02U C 0.1645(7) 0.8702(6) 1.0781(4) 0.055(3) Uani 1 1 d . . . . .
H02 H 0.182164 0.888966 1.115365 0.066 Uiso 1 1 calc R U . . .
C02V C 0.2430(7) 1.0884(6) 0.3704(4) 0.057(3) Uani 1 1 d . . . . .
H02C H 0.262506 1.083523 0.336938 0.085 Uiso 1 1 calc R U . . .
H02D H 0.257204 1.137688 0.389048 0.085 Uiso 1 1 calc R U . . .
H02E H 0.188109 1.068276 0.362735 0.085 Uiso 1 1 calc R U . . .
C02W C 0.7217(6) 0.7755(6) 0.3850(4) 0.046(3) Uani 1 1 d . . . . .
C02X C 0.2491(7) 0.5699(6) 0.3772(5) 0.059(3) Uani 1 1 d . . . . .
H02H H 0.277986 0.563258 0.348494 0.089 Uiso 1 1 calc R U . . .
H02I H 0.267496 0.618577 0.397717 0.089 Uiso 1 1 calc R U . . .
H02J H 0.195844 0.557393 0.361670 0.089 Uiso 1 1 calc R U . . .
C02Y C 0.2429(6) 0.5743(6) 0.0755(4) 0.045(3) Uani 1 1 d . . . . .
C02Z C 0.1803(6) 0.5497(7) 0.0352(4) 0.054(3) Uani 1 1 d . . . . .
H02Z H 0.164600 0.503383 0.013549 0.065 Uiso 1 1 calc R U . . .
C030 C 0.0793(6) 0.1316(7) 0.1748(5) 0.061(3) Uani 1 1 d . . . . .
H030 H 0.090164 0.171355 0.203852 0.073 Uiso 1 1 calc R U . . .
C031 C 0.8206(6) 0.6424(6) -0.0221(4) 0.049(3) Uani 1 1 d . . . . .
H031 H 0.775855 0.643462 -0.041626 0.058 Uiso 1 1 calc R U . . .
C032 C 0.3448(7) 0.7598(6) 0.4318(4) 0.053(3) Uani 1 1 d . . . . .
H032 H 0.332412 0.748031 0.394010 0.064 Uiso 1 1 calc R U . . .
C033 C 0.3384(6) 1.0878(7) 0.4461(4) 0.056(3) Uani 1 1 d . . . . .
H033 H 0.360191 1.136411 0.451526 0.068 Uiso 1 1 calc R U . . .
C034 C 0.2642(6) 0.7295(6) 0.6092(4) 0.050(3) Uani 1 1 d . . . . .
C035 C 0.7432(6) 0.6025(6) 0.1066(4) 0.043(3) Uani 1 1 d . . . . .
C036 C 0.5556(6) 0.8201(7) 0.1575(5) 0.059(3) Uani 1 1 d . . . . .
H036 H 0.584867 0.867256 0.172922 0.071 Uiso 1 1 calc R U . . .
C037 C 0.2368(7) 0.2688(6) 0.1318(5) 0.062(3) Uani 1 1 d . . . . .
H03K H 0.217473 0.259530 0.163818 0.092 Uiso 1 1 calc R U . . .
H03L H 0.211132 0.297099 0.116944 0.092 Uiso 1 1 calc R U . . .
H03M H 0.290921 0.293677 0.141229 0.092 Uiso 1 1 calc R U . . .
C038 C 0.5776(6) 0.7796(7) 0.1172(5) 0.058(3) Uani 1 1 d . . . . .
H038 H 0.622666 0.799045 0.105056 0.070 Uiso 1 1 calc R U . . .
C039 C 0.0833(7) 0.5685(7) 0.4757(5) 0.065(3) Uani 1 1 d . . . . .
H039 H 0.081470 0.521400 0.469774 0.078 Uiso 1 1 calc R U . . .
C03A C 0.4718(7) 0.2016(6) 0.1201(4) 0.050(3) Uani 1 1 d . . . . .
C03B C 0.4611(7) 0.8326(6) 0.2186(5) 0.061(3) Uani 1 1 d . . . . .
H03C H 0.447967 0.868957 0.205293 0.091 Uiso 1 1 calc R U . . .
H03D H 0.501408 0.854018 0.249859 0.091 Uiso 1 1 calc R U . . .
H03E H 0.416913 0.803257 0.228594 0.091 Uiso 1 1 calc R U . . .
C03C C 0.5343(6) 0.7100(6) 0.0938(4) 0.048(3) Uani 1 1 d . . . . .
H03F H 0.550203 0.681996 0.066522 0.058 Uiso 1 1 calc R U . . .
C03D C 0.4187(7) 0.7886(7) 0.4559(5) 0.058(3) Uani 1 1 d . . . . .
H1 H 0.456886 0.796464 0.434935 0.069 Uiso 1 1 calc R U . . .
C03E C 0.8622(6) 0.7904(7) 0.1010(4) 0.053(3) Uani 1 1 d . . . . .
H03Q H 0.892842 0.774539 0.077930 0.063 Uiso 1 1 calc R U . . .
C03F C 0.2897(6) 0.5291(6) 0.0868(4) 0.045(3) Uani 1 1 d . . . . .
H03G H 0.264057 0.497737 0.107599 0.054 Uiso 1 1 calc R U . . .
H03I H 0.294564 0.500150 0.052725 0.054 Uiso 1 1 calc R U . . .
C03G C 0.4641(7) 0.9243(7) 1.0286(4) 0.060(3) Uani 1 1 d . . . . .
H10 H 0.499900 0.969521 1.038643 0.072 Uiso 1 1 calc R U . . .
C03H C -0.0841(6) 0.9070(6) 0.3703(4) 0.054(3) Uani 1 1 d . . . . .
H03H H -0.134029 0.899050 0.376795 0.064 Uiso 1 1 calc R U . . .
C03I C 0.6872(6) 0.5357(7) 0.3593(5) 0.059(3) Uani 1 1 d . . . . .
H03P H 0.643183 0.496448 0.351551 0.070 Uiso 1 1 calc R U . . .
C03J C -0.0707(6) 0.4519(6) 0.3212(5) 0.053(3) Uani 1 1 d . . . . .
H03J H -0.096457 0.475255 0.302457 0.063 Uiso 1 1 calc R U . . .
C03K C 0.8817(7) 0.6378(6) -0.0492(5) 0.056(3) Uani 1 1 d . . . . .
H03R H 0.876431 0.635268 -0.086273 0.067 Uiso 1 1 calc R U . . .
C03L C 0.3939(6) 0.9120(7) 0.9985(5) 0.057(3) Uani 1 1 d . . . . .
H11 H 0.382621 0.950160 0.989630 0.069 Uiso 1 1 calc R U . . .
B03M B 0.7468(6) 0.7396(7) 0.4329(4) 0.038(3) Uani 1 1 d . . . . .
C03N C 0.3793(7) 0.7926(7) 0.5418(5) 0.063(3) Uani 1 1 d . . . . .
H4 H 0.392979 0.803689 0.579471 0.076 Uiso 1 1 calc R U . . .
C03O C 0.3011(6) 0.6811(6) 0.6058(4) 0.053(3) Uani 1 1 d . . . . .
H7 H 0.310030 0.660992 0.571809 0.064 Uiso 1 1 calc R U . . .
C03P C 0.8917(6) 0.6412(6) 0.0584(5) 0.055(3) Uani 1 1 d . . . . .
H03T H 0.896443 0.641910 0.095095 0.066 Uiso 1 1 calc R U . . .
C03Q C 0.4222(7) 0.1300(6) 0.0841(4) 0.063(4) Uani 1 1 d . . . . .
H03N H 0.395886 0.136643 0.051725 0.075 Uiso 1 1 calc R U . . .
H03O H 0.454822 0.102040 0.072481 0.075 Uiso 1 1 calc R U . . .
C03R C 0.5485(7) 0.6332(7) -0.0467(4) 0.060(3) Uani 1 1 d . . . . .
H03V H 0.506005 0.629064 -0.071670 0.072 Uiso 1 1 calc R U . . .
C03S C 0.6624(7) 0.8528(6) 0.3498(5) 0.063(3) Uani 1 1 d . . . . .
H03S H 0.633728 0.883525 0.355535 0.075 Uiso 1 1 calc R U . . .
C03T C 0.7490(6) 0.6217(7) 0.1623(5) 0.058(3) Uani 1 1 d . . . . .
H03 H 0.761696 0.669345 0.180401 0.070 Uiso 1 1 calc R U . . .
C03U C -0.0694(6) 0.3778(6) 0.3786(4) 0.052(3) Uani 1 1 d . . . . .
H03U H -0.093138 0.349833 0.400205 0.063 Uiso 1 1 calc R U . . .
C03V C 0.1757(6) 0.3401(6) 0.4155(4) 0.052(3) Uani 1 1 d . . . . .
H03A H 0.205766 0.313164 0.397704 0.062 Uiso 1 1 calc R U . . .
H03B H 0.162697 0.323252 0.447037 0.062 Uiso 1 1 calc R U . . .
C03W C 0.4162(7) 1.0091(7) 0.3250(5) 0.067(4) Uani 1 1 d . . . . .
H03W H 0.399451 1.038247 0.306739 0.080 Uiso 1 1 calc R U . . .
C03X C 0.1410(7) 0.5952(8) 0.0275(5) 0.065(3) Uani 1 1 d . . . . .
H03X H 0.096892 0.579269 0.001087 0.078 Uiso 1 1 calc R U . . .
C03Y C 0.5543(6) 0.3370(7) 0.1759(5) 0.060(3) Uani 1 1 d . . . . .
H03Y H 0.581269 0.383896 0.194208 0.072 Uiso 1 1 calc R U . . .
C03Z C 0.6823(7) 0.8236(6) 0.3908(4) 0.054(3) Uani 1 1 d . . . . .
H03Z H 0.668284 0.837285 0.424303 0.064 Uiso 1 1 calc R U . . .
C040 C 0.0717(7) 0.2534(6) 0.3469(5) 0.060(3) Uani 1 1 d . . . . .
H04H H 0.044453 0.225982 0.369506 0.072 Uiso 1 1 calc R U . . .
H04I H 0.112126 0.234635 0.336574 0.072 Uiso 1 1 calc R U . . .
C041 C 0.7544(8) 0.5293(7) 0.3406(5) 0.066(4) Uani 1 1 d . . . . .
H041 H 0.755941 0.485933 0.320829 0.079 Uiso 1 1 calc R U . . .
C042 C 0.2571(7) 0.8900(7) 0.9114(5) 0.059(3) Uani 1 1 d . . . . .
C043 C 0.9480(7) 0.6370(7) -0.0223(6) 0.069(4) Uani 1 1 d . . . . .
H043 H 0.989816 0.636988 -0.039593 0.083 Uiso 1 1 calc R U . . .
C044 C 0.6847(8) 0.8365(7) 0.3012(5) 0.065(3) Uani 1 1 d . . . . .
H044 H 0.672064 0.856269 0.273464 0.078 Uiso 1 1 calc R U . . .
C045 C 0.3321(7) 0.9810(7) 0.4684(5) 0.066(4) Uani 1 1 d . . . . .
H045 H 0.351759 0.955865 0.489277 0.079 Uiso 1 1 calc R U . . .
C046 C -0.0562(7) 0.7416(7) 0.2275(5) 0.063(3) Uani 1 1 d . . . . .
H046 H -0.092267 0.737574 0.197760 0.075 Uiso 1 1 calc R U . . .
C047 C 0.6010(6) 0.7063(6) 0.4509(4) 0.059(3) Uani 1 1 d . . . . .
H047 H 0.585272 0.700779 0.413944 0.070 Uiso 1 1 calc R U . . .
C048 C 0.3704(7) 0.4054(6) 0.3649(5) 0.065(4) Uani 1 1 d . . . . .
H048 H 0.339900 0.361193 0.366695 0.078 Uiso 1 1 calc R U . . .
C049 C 0.7360(6) 0.5697(7) 0.1932(5) 0.058(3) Uani 1 1 d . . . . .
H049 H 0.738675 0.582945 0.230750 0.070 Uiso 1 1 calc R U . . .
C04A C 0.4708(7) 0.1770(8) 0.2702(5) 0.067(4) Uani 1 1 d . . . . .
C04B C 0.4038(7) 0.4944(7) 0.3186(4) 0.061(3) Uani 1 1 d . . . . .
H04J H 0.394322 0.512049 0.288842 0.073 Uiso 1 1 calc R U . . .
C04C C 0.8999(7) 0.9157(7) 0.5226(5) 0.065(4) Uani 1 1 d . . . . .
H04U H 0.902455 0.962959 0.533172 0.078 Uiso 1 1 calc R U . . .
C04D C 0.4338(7) 0.4453(7) 0.4065(6) 0.074(4) Uani 1 1 d . . . . .
H04K H 0.441803 0.428940 0.437141 0.089 Uiso 1 1 calc R U . . .
C04E C 0.0618(7) 0.8180(7) 1.0036(5) 0.063(3) Uani 1 1 d . . . . .
H12 H 0.009500 0.801713 0.989694 0.076 Uiso 1 1 calc R U . . .
C04F C 0.4016(7) 0.8969(6) 0.3409(5) 0.066(4) Uani 1 1 d . . . . .
H04F H 0.374815 0.849009 0.335133 0.079 Uiso 1 1 calc R U . . .
C04G C 0.3554(7) 0.7905(7) 0.9970(5) 0.068(4) Uani 1 1 d . . . . .
H13 H 0.320189 0.745012 0.986967 0.081 Uiso 1 1 calc R U . . .
C04H C 0.5682(8) 0.7043(6) 0.5377(5) 0.061(3) Uani 1 1 d . . . . .
H04X H 0.531614 0.696941 0.560057 0.073 Uiso 1 1 calc R U . . .
C04I C -0.0522(7) 0.1942(7) 0.2778(5) 0.072(4) Uani 1 1 d . . . . .
H04L H -0.069367 0.161438 0.297647 0.086 Uiso 1 1 calc R U . . .
C04J C 0.4476(7) 0.0875(8) 0.1903(7) 0.069(4) Uani 1 1 d . . . . .
C04K C 0.9602(7) 0.8957(7) 0.5419(4) 0.061(3) Uani 1 1 d . . . . .
H04Y H 1.004287 0.928224 0.564595 0.073 Uiso 1 1 calc R U . . .
C04L C 0.0449(6) 0.8282(6) 0.1962(4) 0.052(3) Uani 1 1 d . . . . .
H04A H 0.069999 0.877327 0.214297 0.078 Uiso 1 1 calc R U . . .
H04B H 0.001511 0.823483 0.169884 0.078 Uiso 1 1 calc R U . . .
H04C H 0.080130 0.809105 0.178191 0.078 Uiso 1 1 calc R U . . .
C04M C 0.1077(7) 0.5257(7) 0.1657(5) 0.066(4) Uani 1 1 d . . . . .
H04Q H 0.133905 0.493212 0.166189 0.079 Uiso 1 1 calc R U . . .
C04N C 0.0161(7) 0.1126(8) 0.1331(6) 0.080(4) Uani 1 1 d . . . . .
H04S H -0.015842 0.140512 0.135244 0.096 Uiso 1 1 calc R U . . .
C04O C 0.4704(8) 0.9275(9) 0.3763(6) 0.090(5) Uani 1 1 d . . . . .
H04O H 0.491439 0.898728 0.392292 0.108 Uiso 1 1 calc R U . . .
C04P C 0.5457(8) 0.2287(8) 0.1120(5) 0.067(4) Uani 1 1 d . . . . .
H04T H 0.566647 0.202434 0.087138 0.081 Uiso 1 1 calc R U . . .
C04Q C 0.1656(6) 0.6626(8) 0.0577(5) 0.063(3) Uani 1 1 d . . . . .
H04R H 0.140164 0.693872 0.050789 0.076 Uiso 1 1 calc R U . . .
C04R C 0.6434(7) 0.7265(6) 0.5595(5) 0.054(3) Uani 1 1 d . . . . .
H04Z H 0.658399 0.733867 0.596771 0.065 Uiso 1 1 calc R U . . .
C04S C 0.6752(6) 0.7028(7) 0.0040(4) 0.057(3) Uani 1 1 d . . . . .
H04 H 0.716018 0.744842 0.012565 0.068 Uiso 1 1 calc R U . . .
C04T C 0.0861(7) 0.8462(7) 1.0571(5) 0.063(3) Uani 1 1 d . . . . .
H14 H 0.050982 0.849899 1.080212 0.076 Uiso 1 1 calc R U . . .
C04U C 0.4809(8) 0.8711(8) 1.0436(5) 0.072(4) Uani 1 1 d . . . . .
H15 H 0.528822 0.878265 1.063532 0.087 Uiso 1 1 calc R U . . .
C04V C 0.5876(7) 0.2967(9) 0.1423(6) 0.077(5) Uani 1 1 d . . . . .
H04V H 0.638965 0.315292 0.139879 0.092 Uiso 1 1 calc R U . . .
C04W C 0.0990(7) 0.6380(7) 0.1994(5) 0.075(4) Uani 1 1 d . . . . .
H04W H 0.117996 0.683167 0.223027 0.090 Uiso 1 1 calc R U . . .
C04X C 0.0467(7) 0.5080(7) 0.2869(5) 0.060(3) Uani 1 1 d . . . . .
H04M H 0.064906 0.555999 0.308940 0.090 Uiso 1 1 calc R U . . .
H04N H 0.012082 0.504693 0.254940 0.090 Uiso 1 1 calc R U . . .
H04P H 0.089319 0.493971 0.276246 0.090 Uiso 1 1 calc R U . . .
C04Y C 0.2033(8) 0.9245(7) 0.9088(5) 0.073(4) Uani 1 1 d . . . . .
C04Z C 0.0435(6) 0.9950(6) 0.2826(4) 0.056(3) Uani 1 1 d . . . . .
H04D H 0.059964 1.044991 0.299392 0.084 Uiso 1 1 calc R U . . .
H04E H 0.002248 0.983514 0.252541 0.084 Uiso 1 1 calc R U . . .
H04G H 0.085562 0.982121 0.269528 0.084 Uiso 1 1 calc R U . . .
C050 C 0.8879(6) 0.8621(7) 0.1309(5) 0.054(3) Uani 1 1 d . . . . .
H050 H 0.933680 0.892887 0.126735 0.065 Uiso 1 1 calc R U . . .
C051 C 0.3145(7) 0.6886(7) 0.7005(5) 0.066(4) Uani 1 1 d . . . . .
H051 H 0.331656 0.674509 0.730403 0.079 Uiso 1 1 calc R U . . .
C052 C 0.7194(7) 0.4997(7) 0.1657(5) 0.059(3) Uani 1 1 d . . . . .
H052 H 0.711064 0.465523 0.185218 0.071 Uiso 1 1 calc R U . . .
C053 C 0.6120(7) 0.6948(7) -0.0315(5) 0.063(3) Uani 1 1 d . . . . .
H053 H 0.610623 0.732163 -0.046473 0.075 Uiso 1 1 calc R U . . .
C054 C 0.7456(6) 0.7634(7) 0.3344(5) 0.061(3) Uani 1 1 d . . . . .
H054 H 0.776619 0.734890 0.328446 0.073 Uiso 1 1 calc R U . . .
C055 C 0.8166(7) 0.6542(7) 0.3832(5) 0.060(3) Uani 1 1 d . . . . .
H055 H 0.860917 0.693030 0.390678 0.072 Uiso 1 1 calc R U . . .
C056 C 0.0327(7) 0.3409(7) 0.1896(4) 0.060(3) Uani 1 1 d . . . . .
H05A H 0.048970 0.388431 0.212356 0.090 Uiso 1 1 calc R U . . .
H05C H -0.006697 0.335758 0.159982 0.090 Uiso 1 1 calc R U . . .
H05D H 0.075571 0.331069 0.175387 0.090 Uiso 1 1 calc R U . . .
C057 C 0.1864(8) 0.6927(7) 0.9216(5) 0.068(4) Uani 1 1 d . . . . .
H057 H 0.182044 0.700238 0.958231 0.082 Uiso 1 1 calc R U . . .
C058 C 0.2491(8) 0.0967(7) 0.0607(5) 0.070(4) Uani 1 1 d . . . . .
C059 C 0.5581(6) 0.6565(7) 0.2852(4) 0.056(3) Uani 1 1 d . . . . .
H059 H 0.590616 0.683771 0.317684 0.068 Uiso 1 1 calc R U . . .
C05A C 0.1134(7) 0.8127(7) 0.9684(5) 0.065(4) Uani 1 1 d . . . . .
H16 H 0.094884 0.792737 0.931370 0.079 Uiso 1 1 calc R U . . .
C05B C -0.0744(7) 0.7014(7) 0.2640(5) 0.064(4) Uani 1 1 d . . . . .
H05B H -0.122903 0.668389 0.258599 0.077 Uiso 1 1 calc R U . . .
B05C B 0.7603(7) 0.6568(7) 0.0676(4) 0.041(3) Uani 1 1 d . . . . .
C05D C 0.7527(6) 0.7698(7) 0.1409(4) 0.052(3) Uani 1 1 d . . . . .
H05S H 0.706732 0.739987 0.145733 0.062 Uiso 1 1 calc R U . . .
C05E C 0.1561(6) 0.8354(6) 0.5972(5) 0.055(3) Uani 1 1 d . . . . .
H05Y H 0.121027 0.794510 0.601130 0.066 Uiso 1 1 calc R U . . .
C05F C 0.1989(7) 0.6640(7) 0.8158(5) 0.063(3) Uani 1 1 d . . . . .
H17 H 0.203441 0.655649 0.779227 0.075 Uiso 1 1 calc R U . . .
C05G C 0.3931(8) 0.0447(7) 0.1381(5) 0.070(4) Uani 1 1 d . . . . .
H05I H 0.419224 0.019626 0.114033 0.084 Uiso 1 1 calc R U . . .
H05J H 0.350246 0.009949 0.145837 0.084 Uiso 1 1 calc R U . . .
C05H C 0.0377(8) 0.5045(7) 0.1327(5) 0.078(4) Uani 1 1 d . . . . .
H05H H 0.017662 0.458952 0.109863 0.094 Uiso 1 1 calc R U . . .
C05I C 0.4402(7) 0.3478(6) 0.2163(5) 0.071(4) Uani 1 1 d . . . . .
H05L H 0.423866 0.377701 0.196764 0.106 Uiso 1 1 calc R U . . .
H05M H 0.475701 0.376533 0.248934 0.106 Uiso 1 1 calc R U . . .
H05N H 0.396530 0.316889 0.225688 0.106 Uiso 1 1 calc R U . . .
C05J C 0.1054(7) 0.0284(7) 0.1265(6) 0.072(4) Uani 1 1 d . . . . .
H05O H 0.135333 -0.001413 0.124105 0.087 Uiso 1 1 calc R U . . .
C05K C -0.0026(7) 0.5512(7) 0.1339(6) 0.067(4) Uani 1 1 d . . . . .
H05K H -0.051094 0.537407 0.112687 0.080 Uiso 1 1 calc R U . . .
C05L C 0.8176(7) 0.5890(8) 0.3524(5) 0.065(4) Uani 1 1 d . . . . .
H05R H 0.862050 0.585970 0.339616 0.078 Uiso 1 1 calc R U . . .
C05M C 0.0213(7) 0.5850(8) 0.4530(5) 0.071(4) Uani 1 1 d . . . . .
H05 H -0.023210 0.550367 0.432565 0.085 Uiso 1 1 calc R U . . .
B05N B 0.2354(7) 0.7541(7) 0.5563(5) 0.050(3) Uani 1 1 d . . . . .
C05O C 0.2513(6) 0.7579(7) 0.6619(4) 0.057(3) Uani 1 1 d . . . . .
H8 H 0.224792 0.790538 0.666546 0.068 Uiso 1 1 calc R U . . .
C05P C 0.3091(7) 0.5570(7) 0.4636(5) 0.064(3) Uani 1 1 d . . . . .
H05P H 0.338145 0.604676 0.472563 0.077 Uiso 1 1 calc R U . . .
C05Q C -0.0691(6) 0.2370(7) 0.2019(5) 0.062(3) Uani 1 1 d . . . . .
H05Q H -0.097567 0.234090 0.168812 0.075 Uiso 1 1 calc R U . . .
C05R C 0.4616(6) 0.7151(7) 0.3099(4) 0.059(3) Uani 1 1 d . . . . .
H05E H 0.478991 0.761290 0.303577 0.089 Uiso 1 1 calc R U . . .
H05F H 0.481732 0.717538 0.346723 0.089 Uiso 1 1 calc R U . . .
H05G H 0.406548 0.698644 0.304210 0.089 Uiso 1 1 calc R U . . .
C05S C 0.8453(7) 0.8855(7) 0.1658(5) 0.063(3) Uani 1 1 d . . . . .
H05T H 0.861898 0.932442 0.186158 0.075 Uiso 1 1 calc R U . . .
C05T C 0.7150(7) 0.4797(7) 0.1118(5) 0.067(4) Uani 1 1 d . . . . .
H05U H 0.704198 0.432302 0.093831 0.080 Uiso 1 1 calc R U . . .
C05U C 0.1639(7) 0.6090(7) 0.8355(5) 0.064(3) Uani 1 1 d . . . . .
H18 H 0.144735 0.563037 0.813262 0.076 Uiso 1 1 calc R U . . .
C05V C 0.9519(6) 0.6361(7) 0.0320(5) 0.066(4) Uani 1 1 d . . . . .
H05V H 0.995512 0.632032 0.050794 0.079 Uiso 1 1 calc R U . . .
C05W C 0.3136(8) 0.5162(8) 0.4975(5) 0.079(4) Uani 1 1 d . . . . .
H05W H 0.346446 0.536026 0.531019 0.094 Uiso 1 1 calc R U . . .
C05X C 0.5798(7) 0.6088(7) 0.2519(5) 0.063(3) Uani 1 1 d . . . . .
H05X H 0.627227 0.603136 0.260985 0.075 Uiso 1 1 calc R U . . .
C05Y C 0.4376(7) 0.8061(7) 0.5111(5) 0.064(3) Uani 1 1 d . . . . .
H9 H 0.488608 0.826888 0.528254 0.077 Uiso 1 1 calc R U . . .
C05Z C 0.4837(7) 0.5076(7) 0.4030(5) 0.064(4) Uani 1 1 d . . . . .
H05Z H 0.526881 0.532595 0.429770 0.077 Uiso 1 1 calc R U . . .
C060 C -0.1093(7) 0.4091(6) 0.3510(5) 0.062(3) Uani 1 1 d . . . . .
H060 H -0.161034 0.402124 0.351987 0.074 Uiso 1 1 calc R U . . .
C061 C 0.3685(7) 1.0543(8) 0.4781(5) 0.073(4) Uani 1 1 d . . . . .
H061 H 0.411280 1.078550 0.505259 0.088 Uiso 1 1 calc R U . . .
C062 C -0.0014(7) 0.0541(8) 0.0885(6) 0.076(4) Uani 1 1 d . . . . .
H062 H -0.042906 0.044193 0.060889 0.091 Uiso 1 1 calc R U . . .
C063 C 0.2676(8) 0.8920(7) 0.5707(6) 0.090(5) Uani 1 1 d . . . . .
H063 H 0.314296 0.892110 0.560351 0.108 Uiso 1 1 calc R U . . .
C064 C 0.1665(7) 0.1833(8) 0.0423(5) 0.080(4) Uani 1 1 d . . . . .
C065 C 0.2930(8) 0.0481(7) 0.0729(5) 0.074(4) Uani 1 1 d . . . . .
H06B H 0.262250 0.012991 0.088743 0.089 Uiso 1 1 calc R U . . .
H06C H 0.304675 0.023671 0.039500 0.089 Uiso 1 1 calc R U . . .
C066 C 0.3257(7) 0.6602(7) 0.6491(6) 0.074(4) Uani 1 1 d . . . . .
H066 H 0.350569 0.626351 0.644135 0.088 Uiso 1 1 calc R U . . .
C067 C 0.5094(7) 0.9985(8) 0.3890(6) 0.080(4) Uani 1 1 d . . . . .
H067 H 0.553074 1.018881 0.415859 0.096 Uiso 1 1 calc R U . . .
C068 C 0.0287(8) 0.6172(7) 0.1662(6) 0.078(4) Uani 1 1 d . . . . .
H068 H 0.002261 0.649526 0.166053 0.093 Uiso 1 1 calc R U . . .
C069 C 0.2776(7) 0.7378(7) 0.7063(4) 0.067(4) Uani 1 1 d . . . . .
H069 H 0.269988 0.758071 0.740663 0.080 Uiso 1 1 calc R U . . .
C06A C 0.2707(8) 0.4456(8) 0.4838(5) 0.078(4) Uani 1 1 d . . . . .
H06A H 0.274007 0.418054 0.508036 0.093 Uiso 1 1 calc R U . . .
C06B C 0.3168(8) 0.9082(8) 0.8825(5) 0.085(5) Uani 1 1 d . . . . .
H06J H 0.353082 0.884743 0.881310 0.102 Uiso 1 1 calc R U . . .
C06C C 0.2289(7) 0.7342(7) 0.8498(5) 0.062(3) Uani 1 1 d . . . . .
H06L H 0.254948 0.770585 0.835497 0.074 Uiso 1 1 calc R U . . .
C06D C 0.4251(9) 0.8042(9) 1.0286(5) 0.085(5) Uani 1 1 d . . . . .
H06Q H 0.435808 0.767592 1.040631 0.102 Uiso 1 1 calc R U . . .
B06E B 0.2530(8) 0.8306(8) 0.9453(5) 0.053(4) Uani 1 1 d . . . . .
C06F C 0.5377(8) 0.1623(8) 0.2865(5) 0.082(5) Uani 1 1 d . . . . .
H06F H 0.569166 0.186908 0.320027 0.099 Uiso 1 1 calc R U . . .
C06G C 0.0428(8) 0.0129(7) 0.0865(6) 0.078(4) Uani 1 1 d . . . . .
H06G H 0.031037 -0.027167 0.057587 0.094 Uiso 1 1 calc R U . . .
C06H C 0.7251(8) 0.7916(7) 0.2935(5) 0.073(4) Uani 1 1 d . . . . .
H06I H 0.739560 0.779330 0.259884 0.088 Uiso 1 1 calc R U . . .
C2 C 0.1533(10) 0.1270(10) 0.0088(8) 0.060(5) Uiso 0.75 1 d . . P A 1
H2A H 0.113441 0.114438 -0.020531 0.072 Uiso 1 1 calc R U . A 1
C06J C 0.1981(10) 0.0762(8) 0.0121(6) 0.099(6) Uani 1 1 d . . . . .
C06K C 0.4680(8) 0.5317(8) 0.3590(6) 0.088(5) Uani 1 1 d . . . . .
H06K H 0.500965 0.574099 0.355719 0.106 Uiso 1 1 calc R U . . .
C06L C 0.1577(7) 0.6234(8) 0.8896(5) 0.073(4) Uani 1 1 d . . . . .
H06S H 0.134360 0.586906 0.904669 0.088 Uiso 1 1 calc R U . . .
C06M C 0.5457(7) 0.6924(7) 0.4831(5) 0.067(4) Uani 1 1 d . . . . .
H06M H 0.493865 0.675259 0.467635 0.081 Uiso 1 1 calc R U . . .
C06N C -0.0958(7) 0.1898(8) 0.2312(6) 0.080(4) Uani 1 1 d . . . . .
H06N H -0.143532 0.155077 0.219088 0.096 Uiso 1 1 calc R U . . .
C06O C 0.4827(8) 1.0366(8) 0.3619(7) 0.098(5) Uani 1 1 d . . . . .
H06O H 0.510303 1.084285 0.368084 0.118 Uiso 1 1 calc R U . . .
C06P C 0.7784(8) 0.8404(7) 0.1709(5) 0.065(3) Uani 1 1 d . . . . .
H06P H 0.749040 0.856687 0.194788 0.078 Uiso 1 1 calc R U . . .
C06Q C 0.4474(8) 0.2298(9) 0.3039(4) 0.086(5) Uani 1 1 d . . . . .
H06D H 0.476855 0.275775 0.301353 0.129 Uiso 1 1 calc R U . . .
H06E H 0.455652 0.227189 0.340988 0.129 Uiso 1 1 calc R U . . .
H06H H 0.393919 0.221897 0.291956 0.129 Uiso 1 1 calc R U . . .
C06R C 0.1409(9) 0.8988(8) 0.6142(6) 0.093(5) Uani 1 1 d . . . . .
H06R H 0.099585 0.900427 0.631648 0.111 Uiso 1 1 calc R U . . .
C0 C 0.2035(11) 0.9721(10) 0.8782(7) 0.054(5) Uiso 0.65 1 d . . P B 2
H0 H 0.161923 0.988633 0.874419 0.065 Uiso 0.65 1 calc R U P B 2
C06T C 0.5094(7) 0.0718(7) 0.2043(5) 0.068(3) Uani 1 1 d . . . . .
H06T H 0.521461 0.035186 0.182336 0.081 Uiso 1 1 calc R U . . .
C06U C 0.2682(10) 0.9970(9) 0.8514(7) 0.105(5) Uiso 1 1 d . . . . .
C06V C 0.2528(7) 0.9563(8) 0.5805(6) 0.081(2) Uani 1 1 d . . . . .
H06V H 0.283826 0.995654 0.571692 0.098 Uiso 1 1 calc R U . . .
C06W C 0.5550(8) 0.1118(8) 0.2524(7) 0.081(2) Uani 1 1 d . . . . .
H06W H 0.600769 0.103496 0.262228 0.098 Uiso 1 1 calc R U . . .
C06X C 0.1877(10) 0.9582(10) 0.6046(7) 0.117(6) Uiso 1 1 d . . . . .
H06X H 0.176803 1.000514 0.613990 0.140 Uiso 1 1 calc R U . . .
C06Y C 0.3221(10) 0.9614(9) 0.8555(7) 0.108(5) Uiso 1 1 d . . . . .
H06Y H 0.364570 0.974236 0.838883 0.129 Uiso 1 1 calc R U . . .
O01 O 0.3632(4) 1.0123(4) 0.7279(3) 0.057(2) Uani 1 1 d . . . . .
C1 C 0.237(3) 0.998(2) 0.8975(18) 0.109(14) Uiso 0.45 1 d . . P B 1
O13 O 0.7957(4) 1.0102(4) 0.2631(3) 0.064(2) Uiso 1 1 d . . . . .
C3 C 0.180(3) 0.104(3) -0.0082(19) 0.049(12) Uiso 0.25 1 d . . P A 2
Co2 Co 0.35161(7) 0.65370(7) 0.17926(5) 0.0365(4) Uiso 1 1 d . . . . .

loop_
_atom_site_aniso_label
_atom_site_aniso_U_11
_atom_site_aniso_U_22
_atom_site_aniso_U_33
_atom_site_aniso_U_23
_atom_site_aniso_U_13
_atom_site_aniso_U_12
Co1 0.0399(8) 0.0521(10) 0.0246(7) 0.0154(6) 0.0144(6) 0.0153(7)
Co3 0.0466(9) 0.0533(10) 0.0238(7) 0.0154(7) 0.0164(6) 0.0185(7)
Co4 0.0443(8) 0.0546(10) 0.0257(7) 0.0107(7) 0.0173(6) 0.0153(7)
O2 0.040(4) 0.043(4) 0.031(3) 0.014(3) 0.014(3) 0.012(3)
O1 0.030(4) 0.056(5) 0.037(4) 0.018(3) 0.014(3) 0.014(3)
O3 0.046(4) 0.044(5) 0.030(4) 0.013(3) 0.018(3) 0.021(3)
O4 0.042(4) 0.055(5) 0.021(3) 0.009(3) 0.009(3) 0.013(4)
O5 0.043(4) 0.044(5) 0.045(4) 0.021(4) 0.017(3) 0.016(4)
O6 0.041(4) 0.052(5) 0.041(4) 0.015(4) 0.018(3) 0.022(4)
O7 0.040(4) 0.050(5) 0.039(4) 0.018(3) 0.022(3) 0.022(3)
O8 0.040(4) 0.046(5) 0.030(4) 0.009(3) 0.019(3) 0.002(3)
O9 0.070(5) 0.053(5) 0.044(4) 0.014(4) 0.041(4) 0.030(4)
O10 0.058(5) 0.047(5) 0.045(4) 0.014(4) 0.028(4) 0.015(4)
O11 0.064(5) 0.064(5) 0.045(4) 0.033(4) 0.043(4) 0.032(4)
O12 0.055(5) 0.082(6) 0.037(4) 0.033(4) 0.034(4) 0.028(4)
N2 0.044(5) 0.046(5) 0.020(4) 0.008(4) 0.018(4) 0.013(4)
N3 0.048(5) 0.049(6) 0.031(4) 0.010(4) 0.007(4) 0.015(5)
N4 0.039(5) 0.052(6) 0.027(4) 0.011(4) 0.008(4) 0.015(4)
N5 0.047(5) 0.052(6) 0.032(4) 0.015(4) 0.015(4) 0.017(5)
N6 0.045(5) 0.050(6) 0.022(4) 0.010(4) 0.012(4) 0.016(4)
N7 0.038(5) 0.060(6) 0.030(4) 0.014(4) 0.015(4) 0.021(5)
N1 0.041(5) 0.061(6) 0.032(5) 0.019(4) 0.015(4) 0.020(4)
N8 0.051(5) 0.056(6) 0.020(4) 0.013(4) 0.018(4) 0.020(5)
N9 0.044(5) 0.052(6) 0.030(4) 0.017(4) 0.013(4) 0.017(5)
N10 0.051(6) 0.053(6) 0.026(4) 0.008(4) 0.011(4) 0.020(5)
N11 0.055(6) 0.053(6) 0.024(4) 0.013(4) 0.018(4) 0.014(5)
N12 0.046(5) 0.060(6) 0.046(5) 0.016(5) 0.025(4) 0.025(5)
N13 0.052(6) 0.051(6) 0.028(4) 0.010(4) 0.010(4) 0.021(5)
N14 0.055(6) 0.058(7) 0.035(5) 0.020(5) 0.017(4) 0.009(5)
N15 0.040(5) 0.101(8) 0.044(5) 0.050(6) 0.020(5) 0.025(6)
N16 0.074(7) 0.064(7) 0.050(6) 0.024(5) 0.031(5) 0.028(6)
C00Z 0.046(6) 0.048(7) 0.026(5) 0.012(5) 0.012(4) 0.016(5)
C010 0.041(6) 0.041(7) 0.059(7) 0.025(6) 0.028(5) 0.015(5)
C011 0.049(7) 0.053(7) 0.035(6) 0.016(5) 0.023(5) 0.014(6)
C012 0.054(7) 0.033(6) 0.032(5) 0.012(5) 0.012(5) 0.021(5)
C013 0.046(6) 0.050(7) 0.033(5) 0.013(5) 0.013(5) 0.016(6)
C014 0.034(6) 0.060(8) 0.026(5) 0.014(5) 0.008(4) 0.003(5)
C015 0.053(7) 0.057(7) 0.031(5) 0.032(5) 0.022(5) 0.028(6)
C016 0.038(6) 0.041(7) 0.043(6) 0.009(5) 0.013(5) 0.006(5)
C017 0.060(7) 0.034(6) 0.026(5) -0.002(5) 0.018(5) 0.018(5)
C018 0.053(7) 0.057(8) 0.033(6) 0.017(6) 0.023(5) 0.013(6)
C019 0.069(8) 0.047(7) 0.035(6) 0.018(5) 0.032(5) 0.026(6)
C01A 0.052(7) 0.061(8) 0.037(6) 0.018(6) 0.019(5) 0.019(6)
C01B 0.042(6) 0.039(7) 0.054(7) 0.011(6) 0.008(5) 0.019(6)
C01C 0.062(7) 0.046(7) 0.036(6) 0.007(5) 0.021(5) 0.028(6)
C01D 0.053(7) 0.046(7) 0.027(5) 0.014(5) 0.019(5) 0.019(5)
C01E 0.036(6) 0.065(8) 0.031(5) 0.014(5) 0.008(5) 0.010(6)
C01F 0.047(7) 0.073(9) 0.037(6) 0.031(6) 0.017(5) 0.020(6)
C01G 0.035(6) 0.054(8) 0.039(6) 0.007(5) 0.010(5) 0.010(5)
C01H 0.042(6) 0.028(6) 0.039(6) 0.008(5) 0.016(5) 0.008(5)
C01I 0.042(6) 0.048(8) 0.048(6) 0.011(6) 0.017(5) 0.008(6)
C01J 0.050(7) 0.060(8) 0.037(6) 0.014(6) 0.014(5) 0.025(6)
C01K 0.048(7) 0.056(8) 0.054(7) 0.014(6) 0.025(6) 0.014(6)
C01L 0.048(7) 0.089(11) 0.037(6) 0.028(7) 0.012(5) 0.004(7)
C01M 0.053(7) 0.050(7) 0.022(5) 0.000(5) 0.018(5) 0.014(6)
C01N 0.045(7) 0.056(8) 0.046(6) 0.018(6) 0.009(5) 0.017(6)
C01O 0.041(6) 0.055(7) 0.034(6) 0.014(5) 0.021(5) 0.014(5)
C01P 0.058(7) 0.054(7) 0.023(5) 0.013(5) 0.016(5) 0.024(6)
C01Q 0.038(6) 0.049(7) 0.059(7) 0.022(6) 0.022(5) 0.018(6)
C01R 0.054(7) 0.051(8) 0.031(6) 0.012(5) 0.028(5) 0.013(6)
C01S 0.034(6) 0.056(7) 0.034(6) 0.012(5) 0.000(5) 0.019(5)
C01T 0.066(5) 0.079(7) 0.113(7) 0.040(6) 0.039(5) 0.024(5)
C01U 0.045(7) 0.064(8) 0.044(6) 0.022(6) 0.023(5) 0.012(6)
C01V 0.035(6) 0.066(8) 0.041(6) 0.021(6) 0.011(5) 0.014(6)
C01W 0.042(6) 0.091(10) 0.023(5) 0.019(6) 0.003(5) 0.020(7)
C01X 0.046(7) 0.063(8) 0.032(6) 0.022(6) 0.014(5) 0.016(6)
C01Y 0.050(7) 0.046(7) 0.046(6) 0.021(5) 0.024(5) 0.016(5)
C01Z 0.044(7) 0.080(10) 0.049(7) 0.039(7) 0.007(5) 0.008(7)
C020 0.047(7) 0.051(7) 0.037(6) 0.013(5) 0.016(5) 0.016(6)
C021 0.036(6) 0.056(8) 0.055(7) 0.021(6) 0.022(5) 0.015(6)
C022 0.041(7) 0.074(9) 0.042(6) 0.007(6) 0.012(5) 0.021(6)
C023 0.046(6) 0.053(7) 0.029(5) 0.007(5) 0.014(5) 0.014(5)
C024 0.042(6) 0.052(7) 0.031(5) 0.015(5) 0.012(5) 0.015(5)
C025 0.052(7) 0.064(9) 0.037(6) 0.004(6) 0.022(5) 0.021(7)
C026 0.048(7) 0.047(7) 0.050(7) 0.019(6) 0.025(5) 0.013(6)
C027 0.042(6) 0.049(7) 0.040(6) 0.011(5) 0.019(5) 0.012(6)
C028 0.055(7) 0.055(8) 0.032(6) 0.006(5) 0.016(5) 0.015(6)
C029 0.050(7) 0.070(9) 0.029(6) 0.000(6) 0.015(5) 0.017(7)
C02A 0.050(7) 0.075(9) 0.048(7) 0.025(6) 0.017(6) 0.035(7)
C02B 0.064(6) 0.079(7) 0.073(6) 0.034(6) 0.031(5) 0.024(6)
C02C 0.058(7) 0.057(8) 0.035(6) 0.015(6) 0.011(5) 0.029(6)
C02D 0.062(8) 0.055(8) 0.025(5) 0.014(5) 0.023(5) 0.018(6)
C02E 0.050(7) 0.065(8) 0.040(6) 0.019(6) 0.022(5) 0.021(6)
C02F 0.054(7) 0.061(9) 0.044(6) 0.014(6) 0.018(6) 0.023(7)
C02G 0.072(8) 0.060(8) 0.045(7) 0.016(6) 0.011(6) 0.033(7)
C02H 0.052(7) 0.053(7) 0.039(6) 0.011(5) 0.025(5) 0.018(6)
C02I 0.060(8) 0.065(8) 0.030(6) 0.025(6) 0.019(5) 0.006(7)
C02J 0.040(6) 0.052(8) 0.063(7) 0.012(6) 0.023(6) -0.001(6)
C02K 0.080(9) 0.062(8) 0.035(6) 0.021(6) 0.036(6) 0.030(7)
C02L 0.049(7) 0.075(9) 0.035(6) 0.004(6) 0.009(5) 0.036(7)
C02M 0.036(6) 0.057(8) 0.049(6) 0.007(6) 0.008(5) 0.018(6)
C02N 0.058(7) 0.052(8) 0.038(6) 0.013(6) 0.007(5) 0.016(6)
C02O 0.047(7) 0.065(8) 0.057(7) 0.040(6) 0.030(6) 0.021(6)
C02P 0.053(7) 0.056(8) 0.033(6) 0.020(6) 0.024(5) 0.010(6)
C02Q 0.059(8) 0.068(9) 0.059(7) 0.027(7) 0.029(6) 0.030(7)
C02R 0.055(7) 0.070(9) 0.048(7) 0.023(7) 0.027(6) 0.032(7)
C02S 0.043(7) 0.072(10) 0.050(7) 0.010(7) 0.017(6) 0.017(7)
C02T 0.055(8) 0.064(9) 0.040(6) 0.009(6) 0.012(6) -0.010(7)
C02U 0.075(9) 0.065(8) 0.034(6) 0.018(6) 0.026(6) 0.029(7)
C02V 0.072(8) 0.043(7) 0.056(7) 0.022(6) 0.013(6) 0.011(6)
C02W 0.044(6) 0.048(7) 0.042(6) 0.014(5) 0.009(5) 0.009(6)
C02X 0.075(9) 0.049(8) 0.054(7) 0.010(6) 0.019(6) 0.020(7)
C02Y 0.045(6) 0.059(8) 0.025(5) 0.000(5) 0.006(5) 0.014(6)
C02Z 0.052(7) 0.075(9) 0.039(6) 0.010(6) 0.021(5) 0.022(7)
C030 0.051(7) 0.064(9) 0.069(8) 0.004(7) 0.021(6) 0.027(7)
C031 0.061(7) 0.061(8) 0.036(6) 0.021(6) 0.031(5) 0.024(6)
C032 0.075(9) 0.055(8) 0.041(6) 0.016(6) 0.029(6) 0.031(7)
C033 0.043(7) 0.064(9) 0.050(7) 0.010(6) 0.004(6) 0.004(6)
C034 0.043(6) 0.058(8) 0.048(7) 0.019(6) 0.020(5) 0.007(6)
C035 0.038(6) 0.051(8) 0.044(6) 0.021(6) 0.013(5) 0.010(5)
C036 0.049(7) 0.072(9) 0.062(8) 0.027(7) 0.025(6) 0.016(7)
C037 0.084(9) 0.063(9) 0.054(7) 0.020(7) 0.015(7) 0.043(7)
C038 0.043(7) 0.062(9) 0.074(8) 0.018(7) 0.025(6) 0.018(7)
C039 0.066(9) 0.052(8) 0.057(8) -0.005(6) 0.008(7) 0.004(7)
C03A 0.071(8) 0.053(8) 0.040(6) 0.024(6) 0.022(6) 0.027(7)
C03B 0.062(8) 0.056(8) 0.062(8) 0.014(7) 0.029(6) 0.010(6)
C03C 0.044(7) 0.058(8) 0.051(7) 0.019(6) 0.022(5) 0.020(6)
C03D 0.052(8) 0.079(9) 0.056(8) 0.034(7) 0.026(6) 0.024(7)
C03E 0.049(7) 0.074(9) 0.034(6) 0.012(6) 0.004(5) 0.023(7)
C03F 0.049(7) 0.045(7) 0.043(6) 0.012(5) 0.018(5) 0.014(6)
C03G 0.047(7) 0.078(10) 0.045(7) -0.003(7) 0.014(6) 0.016(7)
C03H 0.038(6) 0.067(9) 0.060(7) 0.024(7) 0.026(6) 0.011(6)
C03I 0.043(7) 0.079(10) 0.061(8) 0.030(7) 0.018(6) 0.019(7)
C03J 0.037(6) 0.060(8) 0.061(7) 0.007(6) 0.014(6) 0.021(6)
C03K 0.083(9) 0.063(8) 0.045(7) 0.029(6) 0.038(6) 0.037(7)
C03L 0.047(7) 0.058(9) 0.062(8) 0.003(6) 0.024(6) 0.013(6)
B03M 0.030(6) 0.052(8) 0.033(6) 0.009(6) 0.009(5) 0.012(6)
C03N 0.052(8) 0.085(10) 0.060(8) 0.041(7) 0.023(6) 0.011(7)
C03O 0.053(7) 0.068(9) 0.038(6) 0.014(6) 0.008(5) 0.016(7)
C03P 0.039(6) 0.075(9) 0.049(7) 0.004(6) 0.014(5) 0.023(6)
C03Q 0.095(10) 0.067(9) 0.041(6) 0.017(6) 0.053(7) 0.031(8)
C03R 0.045(7) 0.087(10) 0.040(6) 0.009(7) 0.001(5) 0.017(7)
C03S 0.066(8) 0.049(8) 0.072(9) 0.015(7) 0.006(7) 0.022(7)
C03T 0.047(7) 0.070(9) 0.060(8) 0.026(7) 0.015(6) 0.014(6)
C03U 0.049(7) 0.072(9) 0.047(6) 0.022(6) 0.037(6) 0.023(6)
C03V 0.066(8) 0.050(8) 0.049(7) 0.020(6) 0.019(6) 0.024(6)
C03W 0.061(8) 0.074(10) 0.060(8) 0.031(7) 0.001(6) 0.008(7)
C03X 0.060(8) 0.079(11) 0.062(8) 0.030(8) 0.015(7) 0.023(8)
C03Y 0.043(7) 0.077(9) 0.060(8) 0.040(7) 0.010(6) 0.004(7)
C03Z 0.071(8) 0.057(8) 0.035(6) 0.006(6) 0.005(5) 0.030(7)
C040 0.088(9) 0.046(8) 0.065(8) 0.027(7) 0.049(7) 0.031(7)
C041 0.083(10) 0.067(9) 0.064(8) 0.025(7) 0.028(7) 0.037(8)
C042 0.062(8) 0.072(9) 0.050(7) 0.012(6) 0.025(6) 0.030(7)
C043 0.057(8) 0.081(10) 0.080(10) 0.029(8) 0.034(7) 0.025(7)
C044 0.080(9) 0.057(9) 0.062(8) 0.018(7) 0.018(7) 0.025(7)
C045 0.064(8) 0.064(9) 0.063(8) 0.030(7) -0.015(7) 0.010(7)
C046 0.046(7) 0.074(10) 0.058(8) 0.008(7) 0.006(6) 0.012(7)
C047 0.050(7) 0.081(9) 0.045(7) 0.030(6) 0.016(6) 0.008(7)
C048 0.064(8) 0.054(8) 0.083(9) 0.043(7) -0.002(7) 0.013(7)
C049 0.055(7) 0.089(11) 0.045(7) 0.030(7) 0.015(6) 0.033(7)
C04A 0.044(7) 0.093(11) 0.064(9) 0.046(8) 0.008(7) 0.005(7)
C04B 0.062(8) 0.079(10) 0.046(7) 0.039(7) 0.008(6) 0.013(7)
C04C 0.054(8) 0.060(9) 0.066(8) -0.011(7) 0.005(7) 0.019(7)
C04D 0.054(8) 0.089(11) 0.092(10) 0.053(9) 0.004(7) 0.022(8)
C04E 0.040(7) 0.076(10) 0.069(9) 0.013(7) 0.015(6) 0.014(6)
C04F 0.049(7) 0.053(8) 0.088(9) 0.026(7) -0.019(7) 0.009(6)
C04G 0.067(9) 0.078(10) 0.068(8) 0.046(8) 0.013(7) 0.018(7)
C04H 0.074(9) 0.062(9) 0.068(9) 0.030(7) 0.048(7) 0.032(7)
C04I 0.062(9) 0.072(10) 0.068(9) 0.009(8) 0.033(7) -0.001(8)
C04J 0.055(8) 0.084(11) 0.118(12) 0.073(10) 0.061(9) 0.044(8)
C04K 0.063(8) 0.065(10) 0.043(7) 0.002(6) 0.004(6) 0.013(7)
C04L 0.050(7) 0.065(8) 0.035(6) 0.019(6) 0.006(5) 0.007(6)
C04M 0.053(8) 0.060(9) 0.092(10) 0.028(8) 0.007(7) 0.026(7)
C04N 0.061(9) 0.115(13) 0.084(10) 0.024(10) 0.017(8) 0.056(9)
C04O 0.061(9) 0.110(13) 0.108(12) 0.066(10) -0.003(8) 0.018(9)
C04P 0.066(9) 0.083(11) 0.080(9) 0.048(9) 0.055(8) 0.029(8)
C04Q 0.045(7) 0.074(10) 0.071(8) 0.027(8) 0.013(6) 0.014(7)
C04R 0.068(9) 0.059(8) 0.048(7) 0.024(6) 0.023(6) 0.026(7)
C04S 0.046(7) 0.081(9) 0.049(7) 0.037(7) 0.012(6) 0.014(6)
C04T 0.067(9) 0.076(10) 0.066(8) 0.025(7) 0.038(7) 0.038(7)
C04U 0.060(9) 0.093(12) 0.062(8) 0.024(8) 0.006(7) 0.021(9)
C04V 0.037(7) 0.130(15) 0.098(11) 0.073(11) 0.040(8) 0.035(9)
C04W 0.073(9) 0.063(9) 0.085(10) 0.004(8) -0.010(8) 0.034(8)
C04X 0.070(8) 0.080(9) 0.069(8) 0.051(7) 0.039(7) 0.050(7)
C04Y 0.094(10) 0.075(10) 0.073(9) 0.033(8) 0.024(8) 0.049(9)
C04Z 0.052(7) 0.074(9) 0.059(7) 0.030(7) 0.023(6) 0.031(6)
C050 0.043(7) 0.063(9) 0.058(7) 0.018(7) 0.014(6) 0.017(6)
C051 0.077(9) 0.078(10) 0.051(8) 0.036(7) 0.015(7) 0.021(8)
C052 0.072(9) 0.054(9) 0.056(8) 0.032(7) 0.018(6) 0.013(7)
C053 0.060(8) 0.082(10) 0.057(7) 0.035(7) 0.020(6) 0.023(8)
C054 0.055(8) 0.078(9) 0.055(7) 0.031(7) 0.015(6) 0.017(7)
C055 0.053(8) 0.069(10) 0.059(8) 0.011(7) 0.020(6) 0.023(7)
C056 0.067(8) 0.081(10) 0.038(6) 0.021(6) 0.011(6) 0.027(7)
C057 0.098(11) 0.058(9) 0.043(7) 0.010(7) 0.010(7) 0.020(8)
C058 0.092(10) 0.055(9) 0.044(7) 0.008(7) 0.008(7) 0.000(8)
C059 0.044(7) 0.087(10) 0.042(7) 0.025(7) 0.002(5) 0.022(7)
C05A 0.050(8) 0.092(11) 0.054(7) 0.011(7) 0.014(6) 0.027(7)
C05B 0.041(7) 0.075(10) 0.059(8) 0.017(7) 0.008(6) -0.007(6)
B05C 0.044(7) 0.058(9) 0.028(6) 0.021(6) 0.016(5) 0.017(6)
C05D 0.050(7) 0.066(9) 0.046(7) 0.021(6) 0.022(5) 0.021(6)
C05E 0.053(7) 0.047(8) 0.066(8) 0.012(6) 0.019(6) 0.017(6)
C05F 0.067(8) 0.079(10) 0.045(7) 0.001(7) 0.014(6) 0.037(8)
C05G 0.094(10) 0.079(10) 0.066(9) 0.036(8) 0.053(8) 0.044(9)
C05H 0.076(10) 0.064(10) 0.083(10) -0.013(8) -0.006(8) 0.037(8)
C05I 0.062(8) 0.061(9) 0.078(9) 0.001(7) 0.039(7) 0.004(7)
C05J 0.062(9) 0.058(9) 0.095(10) 0.010(8) 0.011(8) 0.025(7)
C05K 0.058(8) 0.059(9) 0.089(10) 0.028(8) 0.010(7) 0.019(7)
C05L 0.052(8) 0.084(11) 0.063(8) 0.026(8) 0.021(6) 0.018(8)
C05M 0.059(9) 0.072(11) 0.054(8) 0.002(7) 0.012(6) -0.010(8)
B05N 0.043(7) 0.059(9) 0.045(7) 0.016(7) 0.021(6) 0.006(7)
C05O 0.047(7) 0.080(9) 0.040(6) 0.021(6) 0.013(5) 0.011(6)
C05P 0.068(9) 0.055(8) 0.053(7) 0.003(7) -0.008(6) 0.008(7)
C05Q 0.041(7) 0.081(10) 0.052(7) 0.003(7) 0.013(6) 0.010(7)
C05R 0.055(7) 0.079(9) 0.040(6) 0.004(6) 0.001(6) 0.028(7)
C05S 0.069(9) 0.083(10) 0.045(7) 0.031(7) 0.006(6) 0.029(8)
C05T 0.067(8) 0.076(10) 0.063(8) 0.034(8) 0.005(7) 0.022(7)
C05U 0.064(8) 0.069(9) 0.061(8) 0.028(7) 0.010(7) 0.019(7)
C05V 0.039(7) 0.077(10) 0.073(9) 0.005(7) 0.016(6) 0.015(6)
C05W 0.075(10) 0.086(12) 0.060(9) -0.008(9) -0.009(7) 0.030(9)
C05X 0.047(7) 0.082(10) 0.061(8) 0.013(7) 0.013(6) 0.024(7)
C05Y 0.048(7) 0.067(9) 0.077(9) 0.022(7) 0.019(7) 0.012(7)
C05Z 0.051(7) 0.063(9) 0.066(8) 0.030(7) 0.003(6) -0.007(7)
C060 0.045(7) 0.060(9) 0.081(9) 0.017(7) 0.019(7) 0.016(6)
C061 0.067(9) 0.081(11) 0.062(8) 0.016(8) 0.000(7) 0.016(8)
C062 0.050(8) 0.071(10) 0.092(11) -0.005(9) 0.007(7) 0.020(8)
C063 0.090(11) 0.051(9) 0.131(13) -0.001(9) 0.068(10) 0.026(8)
C064 0.071(9) 0.085(11) 0.064(8) 0.043(8) -0.016(7) -0.010(8)
C065 0.098(11) 0.075(10) 0.041(7) 0.003(7) 0.033(7) 0.015(9)
C066 0.073(9) 0.067(10) 0.086(10) 0.037(8) 0.028(8) 0.011(7)
C067 0.044(8) 0.078(11) 0.102(11) 0.040(9) -0.009(7) -0.011(8)
C068 0.069(9) 0.053(9) 0.107(11) 0.004(8) -0.013(8) 0.036(8)
C069 0.072(9) 0.087(11) 0.032(6) 0.019(7) 0.013(6) 0.008(8)
C06A 0.093(11) 0.088(12) 0.047(8) 0.000(8) -0.010(7) 0.041(9)
C06B 0.096(11) 0.123(13) 0.090(10) 0.074(10) 0.063(9) 0.066(10)
C06C 0.054(8) 0.077(10) 0.064(8) 0.017(8) 0.027(6) 0.030(7)
C06D 0.090(11) 0.101(13) 0.070(9) 0.053(9) 0.000(8) 0.021(10)
B06E 0.054(8) 0.073(10) 0.043(7) 0.020(7) 0.025(6) 0.029(8)
C06F 0.075(10) 0.099(12) 0.055(8) 0.039(8) -0.007(7) -0.008(9)
C06G 0.068(9) 0.065(10) 0.082(10) 0.013(8) -0.009(8) 0.006(8)
C06H 0.099(11) 0.082(11) 0.043(7) 0.027(7) 0.021(7) 0.025(9)
C06J 0.125(14) 0.081(11) 0.058(9) 0.029(8) -0.023(9) -0.011(10)
C06K 0.058(9) 0.090(11) 0.104(12) 0.050(10) 0.007(8) -0.010(8)
C06L 0.080(10) 0.091(12) 0.068(9) 0.045(9) 0.025(7) 0.034(9)
C06M 0.050(7) 0.079(10) 0.078(9) 0.022(8) 0.032(7) 0.020(7)
C06N 0.047(8) 0.103(12) 0.070(9) 0.003(9) 0.019(7) 0.004(8)
C06O 0.061(9) 0.075(11) 0.133(14) 0.042(11) -0.019(9) -0.014(8)
C06P 0.073(9) 0.061(9) 0.069(8) 0.020(8) 0.028(7) 0.028(8)
C06Q 0.076(10) 0.139(14) 0.022(6) 0.009(8) 0.004(6) 0.011(9)
C06R 0.097(12) 0.067(11) 0.128(13) 0.032(10) 0.074(10) 0.024(9)
C06T 0.064(6) 0.079(7) 0.073(6) 0.034(6) 0.031(5) 0.024(6)
C06V 0.066(5) 0.079(7) 0.113(7) 0.040(6) 0.039(5) 0.024(5)
C06W 0.066(5) 0.079(7) 0.113(7) 0.040(6) 0.039(5) 0.024(5)
O01 0.059(5) 0.054(5) 0.076(5) 0.034(4) 0.024(4) 0.025(4)

loop_
_atom_type_symbol
_atom_type_description
_atom_type_scat_dispersion_real
_atom_type_scat_dispersion_imag
_atom_type_scat_source
C C 0.0033 0.0016 'International Tables Vol C Tables 4.2.6.8 and 6.1.1.4'
H H 0.0000 0.0000 'International Tables Vol C Tables 4.2.6.8 and 6.1.1.4'
B B 0.0013 0.0007 'International Tables Vol C Tables 4.2.6.8 and 6.1.1.4'
Co Co 0.3494 0.9721 'International Tables Vol C Tables 4.2.6.8 and 6.1.1.4'
N N 0.0061 0.0033 'International Tables Vol C Tables 4.2.6.8 and 6.1.1.4'
O O 0.0106 0.0060 'International Tables Vol C Tables 4.2.6.8 and 6.1.1.4'

loop_
_geom_angle_atom_site_label_1
_geom_angle_atom_site_label_2
_geom_angle_atom_site_label_3
_geom_angle
_geom_angle_site_symmetry_1
_geom_angle_site_symmetry_3
_geom_angle_publ_flag
O1 Co1 O5 77.1(3) . . ?
O1 Co1 N4 108.7(3) . . ?
O1 Co1 N5 165.9(3) . . ?
O1 Co1 N6 94.3(3) . . ?
O1 Co1 N1 109.8(3) . . ?
O5 Co1 N4 170.9(3) . . ?
O5 Co1 N5 92.1(3) . . ?
O5 Co1 N6 92.4(3) . . ?
O5 Co1 N1 89.3(3) . . ?
N4 Co1 N6 94.1(3) . . ?
N4 Co1 N1 82.1(3) . . ?
N5 Co1 N4 83.1(3) . . ?
N5 Co1 N6 76.9(3) . . ?
N5 Co1 N1 78.7(3) . . ?
N6 Co1 N1 155.6(3) . . ?
O2 Co3 N2 173.7(3) . . ?
O2 Co3 N11 92.4(3) . . ?
O2 Co3 N12 92.6(3) . . ?
O2 Co3 N13 88.1(3) . . ?
O7 Co3 O2 77.7(2) . . ?
O7 Co3 N2 107.4(3) . . ?
O7 Co3 N11 170.0(3) . . ?
O7 Co3 N12 104.3(3) . . ?
O7 Co3 N13 99.9(3) . . ?
N2 Co3 N12 82.5(3) . . ?
N2 Co3 N13 94.7(3) . . ?
N11 Co3 N2 82.6(3) . . ?
N11 Co3 N12 77.0(3) . . ?
N11 Co3 N13 78.4(3) . . ?
N13 Co3 N12 155.4(3) . . ?
O6 Co4 N8 171.0(3) . . ?
O6 Co4 N14 89.6(3) . . ?
O6 Co4 N15 89.9(3) . . ?
O8 Co4 O6 77.8(3) . . ?
O8 Co4 N8 109.4(3) . . ?
O8 Co4 N14 97.2(3) . . ?
O8 Co4 N15 105.0(3) . . ?
O8 Co4 N16 167.6(3) . . ?
N8 Co4 N14 94.5(3) . . ?
N8 Co4 N15 83.2(3) . . ?
N15 Co4 N14 157.1(4) . . ?
N16 Co4 O6 90.8(3) . . ?
N16 Co4 N8 82.4(4) . . ?
N16 Co4 N14 77.4(4) . . ?
N16 Co4 N15 79.7(4) . . ?
Co3 O2 H2 134(2) . . ?
C010 O2 Co3 111.9(5) . . ?
C010 O2 H2 108(2) . . ?
C01J O1 Co1 119.9(6) . . ?
C019 O3 H3 111(2) . . ?
C019 O3 Co2 114.2(6) . . ?
Co2 O3 H3 123(5) . . ?
C01H O4 Co2 119.8(7) . . ?
Co1 O5 H5 134.1 . . ?
C011 O5 Co1 114.1(6) . . ?
C011 O5 H5 109.5 . . ?
Co4 O6 H6 112.4 . . ?
C01K O6 Co4 112.1(6) . . ?
C01K O6 H6 109.5 . . ?
C017 O7 Co3 120.0(6) . . ?
C012 O8 Co4 119.3(6) . . ?
C01C N2 Co3 130.1(6) . . ?
C01C N2 C028 116.6(9) . . ?
C028 N2 Co3 109.8(7) . . ?
C01M N3 C03F 110.7(7) . . ?
C01M N3 Co2 106.9(6) . . ?
C023 N3 C01M 111.8(8) . . ?
C023 N3 C03F 111.1(8) . . ?
C023 N3 Co2 109.0(6) . . ?
C03F N3 Co2 107.1(6) . . ?
C00Z N4 Co1 108.8(6) . . ?
C01E N4 Co1 129.7(7) . . ?
C01E N4 C00Z 118.4(8) . . ?
C01D N5 Co1 108.5(5) . . ?
C01P N5 Co1 106.3(6) . . ?
C01P N5 C01D 112.0(8) . . ?
C024 N5 Co1 105.2(6) . . ?
C024 N5 C01D 113.4(8) . . ?
C024 N5 C01P 110.8(7) . . ?
C01N N6 Co1 108.2(7) . . ?
C01N N6 C01T 119.7(10) . . ?
C01T N6 Co1 131.4(8) . . ?
C014 N7 Co2 126.8(7) . . ?
C015 N7 C014 119.5(8) . . ?
C015 N7 Co2 111.2(6) . . ?
C01G N1 Co1 125.9(7) . . ?
C02D N1 Co1 112.3(7) . . ?
C02D N1 C01G 117.7(9) . . ?
C01X N8 Co4 128.7(7) . . ?
C01X N8 C03A 119.8(9) . . ?
C03A N8 Co4 108.5(7) . . ?
C018 N9 C01A 119.6(9) . . ?
C018 N9 Co2 130.3(7) . . ?
C01A N9 Co2 109.3(7) . . ?
C01W N10 C02Y 118.8(9) . . ?
C01W N10 Co2 129.4(7) . . ?
C02Y N10 Co2 110.9(6) . . ?
C02K N11 Co3 106.6(6) . . ?
C03V N11 Co3 104.9(6) . . ?
C03V N11 C02K 110.0(8) . . ?
C03V N11 C040 112.6(8) . . ?
C040 N11 Co3 109.1(6) . . ?
C040 N11 C02K 113.2(9) . . ?
C029 N12 Co3 112.2(7) . . ?
C02L N12 Co3 129.0(8) . . ?
C02L N12 C029 116.6(10) . . ?
C02F N13 Co3 130.5(7) . . ?
C02F N13 C02N 118.9(9) . . ?
C02N N13 Co3 110.6(7) . . ?
C01Z N14 Co4 129.1(8) . . ?
C01Z N14 C058 119.8(10) . . ?
C058 N14 Co4 110.9(8) . . ?
C04A N15 Co4 128.0(9) . . ?
C04J N15 Co4 109.7(8) . . ?
C04J N15 C04A 120.8(11) . . ?
C03Q N16 Co4 108.9(7) . . ?
C03Q N16 C065 111.2(9) . . ?
C05G N16 Co4 107.3(7) . . ?
C05G N16 C03Q 112.5(10) . . ?
C05G N16 C065 108.7(10) . . ?
C065 N16 Co4 108.1(7) . . ?
N4 C00Z C01P 116.1(8) . . ?
N4 C00Z C021 123.0(9) . . ?
C021 C00Z C01P 120.8(9) . . ?
O2 C010 H010 108.4 . . ?
O2 C010 C017 108.9(8) . . ?
O2 C010 C01Q 109.8(8) . . ?
C017 C010 H010 108.4 . . ?
C017 C010 C01Q 112.9(9) . . ?
C01Q C010 H010 108.4 . . ?
O5 C011 H011 108.6 . . ?
O5 C011 C01I 110.9(8) . . ?
O5 C011 C01J 107.6(8) . . ?
C01I C011 H011 108.6 . . ?
C01I C011 C01J 112.4(9) . . ?
C01J C011 H011 108.6 . . ?
O8 C012 C01K 118.5(9) . . ?
O9 C012 O8 124.9(10) . . ?
O9 C012 C01K 116.6(9) . . ?
C02Q C013 B03M 121.9(10) . . ?
C055 C013 C02Q 114.7(11) . . ?
C055 C013 B03M 123.0(10) . . ?
N7 C014 C059 118.5(10) . . ?
N7 C014 C05R 119.5(9) . . ?
C059 C014 C05R 121.9(9) . . ?
N7 C015 C023 115.9(9) . . ?
N7 C015 C02A 123.8(10) . . ?
C02A C015 C023 120.1(10) . . ?
C031 C016 C03P 115.7(10) . . ?
C031 C016 B05C 125.8(9) . . ?
C03P C016 B05C 118.5(9) . . ?
O7 C017 C010 117.0(9) . . ?
O11 C017 O7 126.2(9) . . ?
O11 C017 C010 116.8(9) . . ?
N9 C018 C036 120.4(10) . . ?
N9 C018 C03B 119.6(9) . . ?
C036 C018 C03B 119.9(11) . . ?
O3 C019 H019 108.9 . . ?
O3 C019 C01B 109.8(8) . . ?
O3 C019 C01H 107.9(8) . . ?
C01B C019 H019 108.9 . . ?
C01B C019 C01H 112.4(8) . . ?
C01H C019 H019 108.9 . . ?
N9 C01A C01M 118.9(9) . . ?
N9 C01A C03C 121.6(11) . . ?
C03C C01A C01M 119.4(10) . . ?
C04M C01B C019 118.5(9) . . ?
C04W C01B C019 123.5(11) . . ?
C04W C01B C04M 117.6(11) . . ?
N2 C01C C03J 121.0(10) . . ?
N2 C01C C04X 118.8(9) . . ?
C03J C01C C04X 120.2(10) . . ?
N5 C01D H01A 109.3 . . ?
N5 C01D H01B 109.3 . . ?
N5 C01D C02D 111.5(8) . . ?
H01A C01D H01B 108.0 . . ?
C02D C01D H01A 109.3 . . ?
C02D C01D H01B 109.3 . . ?
N4 C01E C02M 120.4(9) . . ?
N4 C01E C04Z 119.4(9) . . ?
C02M C01E C04Z 120.1(9) . . ?
C02P C01F H01G 119.2 . . ?
C02P C01F C04K 121.6(11) . . ?
C04K C01F H01G 119.2 . . ?
N1 C01G C046 121.5(10) . . ?
N1 C01G C04L 117.9(9) . . ?
C046 C01G C04L 120.5(9) . . ?
O4 C01H C019 117.2(9) . . ?
O10 C01H O4 124.9(9) . . ?
O10 C01H C019 118.0(9) . . ?
C03W C01I C011 127.1(10) . . ?
C04F C01I C011 115.9(10) . . ?
C04F C01I C03W 116.9(10) . . ?
O1 C01J C011 116.6(9) . . ?
O12 C01J O1 125.7(10) . . ?
O12 C01J C011 117.6(9) . . ?
O6 C01K C012 107.0(8) . . ?
O6 C01K H01K 109.1 . . ?
O6 C01K C026 109.4(9) . . ?
C012 C01K H01K 109.1 . . ?
C026 C01K C012 113.2(9) . . ?
C026 C01K H01K 109.1 . . ?
C02I C01L H01L 118.9 . . ?
C02I C01L C05M 122.3(12) . . ?
C05M C01L H01L 118.9 . . ?
N3 C01M C01A 113.6(8) . . ?
N3 C01M H01E 108.9 . . ?
N3 C01M H01F 108.9 . . ?
C01A C01M H01E 108.9 . . ?
C01A C01M H01F 108.9 . . ?
H01E C01M H01F 107.7 . . ?
N6 C01N C024 118.5(9) . . ?
N6 C01N C045 119.2(10) . . ?
C045 C01N C024 122.3(9) . . ?
C02O C01O B03M 122.2(9) . . ?
C02O C01O C047 114.6(9) . . ?
C047 C01O B03M 123.1(8) . . ?
N5 C01P C00Z 112.0(7) . . ?
N5 C01P H01C 109.2 . . ?
N5 C01P H01D 109.2 . . ?
C00Z C01P H01C 109.2 . . ?
C00Z C01P H01D 109.2 . . ?
H01C C01P H01D 107.9 . . ?
C048 C01Q C010 119.4(10) . . ?
C048 C01Q C04B 118.8(10) . . ?
C04B C01Q C010 121.8(9) . . ?
C02I C01R C02S 112.7(10) . . ?
C02I C01R B05N 124.6(11) . . ?
C02S C01R B05N 122.6(10) . . ?
C03E C01S B05C 124.0(9) . . ?
C05D C01S C03E 114.7(10) . . ?
C05D C01S B05C 121.3(10) . . ?
N6 C01T C02V 117.6(12) . . ?
N6 C01T C033 122.1(12) . . ?
C033 C01T C02V 120.3(13) . . ?
C01V C01U H01U 119.8 . . ?
C03R C01U H01U 119.8 . . ?
C03R C01U C01V 120.4(11) . . ?
C01U C01V H01V 118.7 . . ?
C01U C01V C027 122.6(10) . . ?
C027 C01V H01V 118.7 . . ?
N10 C01W C02G 118.5(9) . . ?
N10 C01W C04Q 120.5(12) . . ?
C04Q C01W C02G 121.0(11) . . ?
N8 C01X C03Y 120.6(11) . . ?
N8 C01X C05I 120.1(10) . . ?
C03Y C01X C05I 119.3(11) . . ?
C020 C01Y H01Y 119.2 . . ?
C032 C01Y H01Y 119.2 . . ?
C032 C01Y C020 121.5(10) . . ?
N14 C01Z C037 120.4(10) . . ?
N14 C01Z C064 120.5(13) . . ?
C064 C01Z C037 119.0(12) . . ?
C01Y C020 B05N 123.5(9) . . ?
C03N C020 C01Y 114.8(10) . . ?
C03N C020 B05N 121.6(9) . . ?
C00Z C021 H021 120.5 . . ?
C03H C021 C00Z 118.9(10) . . ?
C03H C021 H021 120.5 . . ?
C02B C022 H022 117.7 . . ?
C04C C022 H022 117.7 . . ?
C04C C022 C02B 124.7(12) . . ?
N3 C023 C015 109.6(8) . . ?
N3 C023 H02K 109.7 . . ?
N3 C023 H02L 109.7 . . ?
C015 C023 H02K 109.7 . . ?
C015 C023 H02L 109.7 . . ?
H02K C023 H02L 108.2 . . ?
N5 C024 H02A 109.4 . . ?
N5 C024 H02B 109.4 . . ?
C01N C024 N5 111.1(8) . . ?
C01N C024 H02A 109.4 . . ?
C01N C024 H02B 109.4 . . ?
H02A C024 H02B 108.0 . . ?
C03L C025 B06E 123.9(11) . . ?
C04G C025 C03L 115.9(11) . . ?
C04G C025 B06E 120.0(11) . . ?
C030 C026 C01K 120.5(11) . . ?
C030 C026 C05J 119.1(11) . . ?
C05J C026 C01K 120.3(10) . . ?
C01V C027 B05C 124.2(9) . . ?
C04S C027 C01V 115.7(10) . . ?
C04S C027 B05C 119.9(9) . . ?
N2 C028 C02K 116.2(9) . . ?
C03U C028 N2 123.2(10) . . ?
C03U C028 C02K 120.6(10) . . ?
N12 C029 C040 113.4(10) . . ?
N12 C029 C04I 121.7(11) . . ?
C04I C029 C040 124.9(12) . . ?
C015 C02A H02N 121.3 . . ?
C015 C02A C05X 117.3(11) . . ?
C05X C02A H02N 121.3 . . ?
C022 C02B B03M 122.6(11) . . ?
C02P C02B C022 112.8(12) . . ?
C02P C02B B03M 124.4(12) . . ?
C057 C02C C06C 114.4(11) . . ?
C057 C02C B06E 122.3(10) . . ?
C06C C02C B06E 123.1(11) . . ?
N1 C02D C01D 113.2(9) . . ?
N1 C02D C02T 123.7(10) . . ?
C02T C02D C01D 123.1(9) . . ?
C02H C02E C05A 115.9(10) . . ?
C02H C02E B06E 123.2(10) . . ?
C05A C02E B06E 120.9(10) . . ?
N13 C02F C02X 119.6(10) . . ?
N13 C02F C05P 123.1(10) . . ?
C05P C02F C02X 117.2(11) . . ?
C01W C02G H02O 109.5 . . ?
C01W C02G H02P 109.5 . . ?
C01W C02G H02Q 109.5 . . ?
H02O C02G H02P 109.5 . . ?
H02O C02G H02Q 109.5 . . ?
H02P C02G H02Q 109.5 . . ?
C02E C02H H02Y 118.5 . . ?
C02E C02H C02U 123.0(11) . . ?
C02U C02H H02Y 118.5 . . ?
C01L C02I C01R 123.8(12) . . ?
C01L C02I H02W 118.1 . . ?
C01R C02I H02W 118.1 . . ?
C05E C02J B05N 123.2(10) . . ?
C063 C02J C05E 112.6(11) . . ?
C063 C02J B05N 124.2(10) . . ?
N11 C02K C028 113.5(8) . . ?
N11 C02K H02F 108.9 . . ?
N11 C02K H02G 108.9 . . ?
C028 C02K H02F 108.9 . . ?
C028 C02K H02G 108.9 . . ?
H02F C02K H02G 107.7 . . ?
N12 C02L C056 118.1(10) . . ?
N12 C02L C05Q 122.6(11) . . ?
C05Q C02L C056 119.3(10) . . ?
C01E C02M H02M 119.8 . . ?
C03H C02M C01E 120.4(10) . . ?
C03H C02M H02M 119.8 . . ?
N13 C02N C03V 116.8(9) . . ?
N13 C02N C06A 120.6(11) . . ?
C06A C02N C03V 122.6(11) . . ?
C01O C02O H02R 118.6 . . ?
C01O C02O C04R 122.8(10) . . ?
C04R C02O H02R 118.6 . . ?
C01F C02P C02B 123.7(12) . . ?
C01F C02P H02S 118.1 . . ?
C02B C02P H02S 118.1 . . ?
C013 C02Q H02U 118.3 . . ?
C03I C02Q C013 123.4(11) . . ?
C03I C02Q H02U 118.3 . . ?
C035 C02R H02V 117.1 . . ?
C05T C02R H02V 117.1 . . ?
C05T C02R C035 125.8(11) . . ?
C01R C02S H02X 117.4 . . ?
C039 C02S C01R 125.1(12) . . ?
C039 C02S H02X 117.4 . . ?
C02D C02T H02T 120.2 . . ?
C02D C02T C05B 119.5(11) . . ?
C05B C02T H02T 120.2 . . ?
C02H C02U H02 120.5 . . ?
C02H C02U C04T 119.0(10) . . ?
C04T C02U H02 120.5 . . ?
C01T C02V H02C 109.5 . . ?
C01T C02V H02D 109.5 . . ?
C01T C02V H02E 109.5 . . ?
H02C C02V H02D 109.5 . . ?
H02C C02V H02E 109.5 . . ?
H02D C02V H02E 109.5 . . ?
C03Z C02W B03M 125.5(10) . . ?
C03Z C02W C054 113.0(10) . . ?
C054 C02W B03M 121.3(10) . . ?
C02F C02X H02H 109.5 . . ?
C02F C02X H02I 109.5 . . ?
C02F C02X H02J 109.5 . . ?
H02H C02X H02I 109.5 . . ?
H02H C02X H02J 109.5 . . ?
H02I C02X H02J 109.5 . . ?
N10 C02Y C03F 115.9(9) . . ?
C02Z C02Y N10 122.2(10) . . ?
C02Z C02Y C03F 121.9(10) . . ?
C02Y C02Z H02Z 121.1 . . ?
C02Y C02Z C03X 117.8(12) . . ?
C03X C02Z H02Z 121.1 . . ?
C026 C030 H030 121.6 . . ?
C026 C030 C04N 116.9(12) . . ?
C04N C030 H030 121.6 . . ?
C016 C031 H031 118.8 . . ?
C016 C031 C03K 122.4(10) . . ?
C03K C031 H031 118.8 . . ?
C01Y C032 H032 119.2 . . ?
C03D C032 C01Y 121.5(11) . . ?
C03D C032 H032 119.2 . . ?
C01T C033 H033 119.6 . . ?
C061 C033 C01T 120.7(13) . . ?
C061 C033 H033 119.6 . . ?
C03O C034 B05N 122.5(10) . . ?
C03O C034 C05O 115.9(10) . . ?
C05O C034 B05N 121.6(10) . . ?
C02R C035 B05C 119.6(9) . . ?
C03T C035 C02R 114.4(10) . . ?
C03T C035 B05C 125.8(11) . . ?
C018 C036 H036 120.6 . . ?
C038 C036 C018 118.8(12) . . ?
C038 C036 H036 120.6 . . ?
C01Z C037 H03K 109.5 . . ?
C01Z C037 H03L 109.5 . . ?
C01Z C037 H03M 109.5 . . ?
H03K C037 H03L 109.5 . . ?
H03K C037 H03M 109.5 . . ?
H03L C037 H03M 109.5 . . ?
C036 C038 H038 119.5 . . ?
C036 C038 C03C 121.0(11) . . ?
C03C C038 H038 119.5 . . ?
C02S C039 H039 119.8 . . ?
C02S C039 C05M 120.4(13) . . ?
C05M C039 H039 119.8 . . ?
N8 C03A C03Q 117.9(10) . . ?
N8 C03A C04P 123.1(12) . . ?
C04P C03A C03Q 118.5(11) . . ?
C018 C03B H03C 109.5 . . ?
C018 C03B H03D 109.5 . . ?
C018 C03B H03E 109.5 . . ?
H03C C03B H03D 109.5 . . ?
H03C C03B H03E 109.5 . . ?
H03D C03B H03E 109.5 . . ?
C01A C03C H03F 120.8 . . ?
C038 C03C C01A 118.4(11) . . ?
C038 C03C H03F 120.8 . . ?
C032 C03D H1 120.1 . . ?
C032 C03D C05Y 119.9(11) . . ?
C05Y C03D H1 120.1 . . ?
C01S C03E H03Q 118.5 . . ?
C01S C03E C050 123.0(11) . . ?
C050 C03E H03Q 118.5 . . ?
N3 C03F C02Y 110.7(9) . . ?
N3 C03F H03G 109.5 . . ?
N3 C03F H03I 109.5 . . ?
C02Y C03F H03G 109.5 . . ?
C02Y C03F H03I 109.5 . . ?
H03G C03F H03I 108.1 . . ?
C03L C03G H10 120.3 . . ?
C04U C03G H10 120.3 . . ?
C04U C03G C03L 119.4(13) . . ?
C021 C03H C02M 118.5(10) . . ?
C021 C03H H03H 120.7 . . ?
C02M C03H H03H 120.7 . . ?
C02Q C03I H03P 120.3 . . ?
C02Q C03I C041 119.5(12) . . ?
C041 C03I H03P 120.3 . . ?
C01C C03J H03J 119.4 . . ?
C060 C03J C01C 121.1(11) . . ?
C060 C03J H03J 119.4 . . ?
C031 C03K H03R 119.6 . . ?
C043 C03K C031 120.8(11) . . ?
C043 C03K H03R 119.6 . . ?
C025 C03L H11 118.0 . . ?
C03G C03L C025 124.0(12) . . ?
C03G C03L H11 118.0 . . ?
C013 B03M C01O 109.0(9) . . ?
C013 B03M C02B 115.8(9) . . ?
C013 B03M C02W 107.5(8) . . ?
C02B B03M C01O 107.7(8) . . ?
C02B B03M C02W 107.4(9) . . ?
C02W B03M C01O 109.3(8) . . ?
C020 C03N H4 118.4 . . ?
C020 C03N C05Y 123.2(11) . . ?
C05Y C03N H4 118.4 . . ?
C034 C03O H7 118.3 . . ?
C034 C03O C066 123.5(12) . . ?
C066 C03O H7 118.3 . . ?
C016 C03P H03T 118.8 . . ?
C05V C03P C016 122.5(11) . . ?
C05V C03P H03T 118.8 . . ?
N16 C03Q C03A 112.7(9) . . ?
N16 C03Q H03N 109.0 . . ?
N16 C03Q H03O 109.0 . . ?
C03A C03Q H03N 109.0 . . ?
C03A C03Q H03O 109.0 . . ?
H03N C03Q H03O 107.8 . . ?
C01U C03R H03V 121.2 . . ?
C01U C03R C053 117.6(10) . . ?
C053 C03R H03V 121.2 . . ?
C03Z C03S H03S 120.2 . . ?
C044 C03S H03S 120.2 . . ?
C044 C03S C03Z 119.6(12) . . ?
C035 C03T H03 119.3 . . ?
C035 C03T C049 121.4(12) . . ?
C049 C03T H03 119.3 . . ?
C028 C03U H03U 119.9 . . ?
C060 C03U C028 120.3(10) . . ?
C060 C03U H03U 119.9 . . ?
N11 C03V C02N 112.6(8) . . ?
N11 C03V H03A 109.1 . . ?
N11 C03V H03B 109.1 . . ?
C02N C03V H03A 109.1 . . ?
C02N C03V H03B 109.1 . . ?
H03A C03V H03B 107.8 . . ?
C01I C03W H03W 119.5 . . ?
C06O C03W C01I 121.1(12) . . ?
C06O C03W H03W 119.5 . . ?
C02Z C03X H03X 119.7 . . ?
C04Q C03X C02Z 120.7(12) . . ?
C04Q C03X H03X 119.7 . . ?
C01X C03Y H03Y 120.9 . . ?
C04V C03Y C01X 118.1(12) . . ?
C04V C03Y H03Y 120.9 . . ?
C02W C03Z C03S 124.0(11) . . ?
C02W C03Z H03Z 118.0 . . ?
C03S C03Z H03Z 118.0 . . ?
N11 C040 C029 111.1(9) . . ?
N11 C040 H04H 109.4 . . ?
N11 C040 H04I 109.4 . . ?
C029 C040 H04H 109.4 . . ?
C029 C040 H04I 109.4 . . ?
H04H C040 H04I 108.0 . . ?
C03I C041 H041 120.9 . . ?
C05L C041 C03I 118.1(12) . . ?
C05L C041 H041 120.9 . . ?
C04Y C042 C06B 116.5(12) . . ?
C04Y C042 B06E 123.2(11) . . ?
C06B C042 B06E 120.4(10) . . ?
C03K C043 H043 121.1 . . ?
C03K C043 C05V 117.9(11) . . ?
C05V C043 H043 121.1 . . ?
C03S C044 H044 120.4 . . ?
C06H C044 C03S 119.3(12) . . ?
C06H C044 H044 120.4 . . ?
C01N C045 H045 119.4 . . ?
C01N C045 C061 121.2(10) . . ?
C061 C045 H045 119.4 . . ?
C01G C046 H046 121.2 . . ?
C05B C046 C01G 117.6(11) . . ?
C05B C046 H046 121.2 . . ?
C01O C047 H047 118.7 . . ?
C06M C047 C01O 122.7(10) . . ?
C06M C047 H047 118.7 . . ?
C01Q C048 H048 120.0 . . ?
C01Q C048 C04D 120.0(11) . . ?
C04D C048 H048 120.0 . . ?
C03T C049 H049 120.9 . . ?
C052 C049 C03T 118.2(11) . . ?
C052 C049 H049 120.9 . . ?
N15 C04A C06F 117.8(14) . . ?
N15 C04A C06Q 120.2(11) . . ?
C06F C04A C06Q 121.9(13) . . ?
C01Q C04B H04J 119.9 . . ?
C01Q C04B C06K 120.3(10) . . ?
C06K C04B H04J 119.9 . . ?
C022 C04C H04U 119.5 . . ?
C022 C04C C04K 121.1(12) . . ?
C04K C04C H04U 119.5 . . ?
C048 C04D H04K 119.2 . . ?
C05Z C04D C048 121.7(11) . . ?
C05Z C04D H04K 119.2 . . ?
C04T C04E H12 119.5 . . ?
C04T C04E C05A 121.1(11) . . ?
C05A C04E H12 119.5 . . ?
C01I C04F H04F 120.5 . . ?
C04O C04F C01I 119.0(12) . . ?
C04O C04F H04F 120.5 . . ?
C025 C04G H13 120.3 . . ?
C06D C04G C025 119.4(13) . . ?
C06D C04G H13 120.3 . . ?
C04R C04H H04X 119.9 . . ?
C04R C04H C06M 120.1(11) . . ?
C06M C04H H04X 119.9 . . ?
C029 C04I H04L 119.4 . . ?
C06N C04I C029 121.2(13) . . ?
C06N C04I H04L 119.4 . . ?
N15 C04J C05G 116.8(10) . . ?
C06T C04J N15 123.2(15) . . ?
C06T C04J C05G 119.9(14) . . ?
C01F C04K C04C 116.1(11) . . ?
C01F C04K H04Y 122.0 . . ?
C04C C04K H04Y 122.0 . . ?
C01G C04L H04A 109.5 . . ?
C01G C04L H04B 109.5 . . ?
C01G C04L H04C 109.5 . . ?
H04A C04L H04B 109.5 . . ?
H04A C04L H04C 109.5 . . ?
H04B C04L H04C 109.5 . . ?
C01B C04M H04Q 119.0 . . ?
C05H C04M C01B 122.1(11) . . ?
C05H C04M H04Q 119.0 . . ?
C030 C04N H04S 118.3 . . ?
C062 C04N C030 123.3(12) . . ?
C062 C04N H04S 118.3 . . ?
C04F C04O H04O 118.7 . . ?
C067 C04O C04F 122.7(12) . . ?
C067 C04O H04O 118.7 . . ?
C03A C04P H04T 121.3 . . ?
C03A C04P C04V 117.3(12) . . ?
C04V C04P H04T 121.3 . . ?
C01W C04Q H04R 120.0 . . ?
C03X C04Q C01W 120.0(12) . . ?
C03X C04Q H04R 120.0 . . ?
C02O C04R H04Z 119.7 . . ?
C04H C04R C02O 120.6(11) . . ?
C04H C04R H04Z 119.7 . . ?
C027 C04S H04 119.7 . . ?
C053 C04S C027 120.5(11) . . ?
C053 C04S H04 119.7 . . ?
C02U C04T H14 120.2 . . ?
C04E C04T C02U 119.5(11) . . ?
C04E C04T H14 120.2 . . ?
C03G C04U H15 120.7 . . ?
C03G C04U C06D 118.6(12) . . ?
C06D C04U H15 120.7 . . ?
C03Y C04V C04P 120.9(11) . . ?
C03Y C04V H04V 119.6 . . ?
C04P C04V H04V 119.6 . . ?
C01B C04W H04W 119.8 . . ?
C01B C04W C068 120.5(12) . . ?
C068 C04W H04W 119.8 . . ?
C01C C04X H04M 109.5 . . ?
C01C C04X H04N 109.5 . . ?
C01C C04X H04P 109.5 . . ?
H04M C04X H04N 109.5 . . ?
H04M C04X H04P 109.5 . . ?
H04N C04X H04P 109.5 . . ?
C042 C04Y C1 112(2) . . ?
C0 C04Y C042 124.1(14) . . ?
C01E C04Z H04D 109.5 . . ?
C01E C04Z H04E 109.5 . . ?
C01E C04Z H04G 109.5 . . ?
H04D C04Z H04E 109.5 . . ?
H04D C04Z H04G 109.5 . . ?
H04E C04Z H04G 109.5 . . ?
C03E C050 H050 120.4 . . ?
C05S C050 C03E 119.3(12) . . ?
C05S C050 H050 120.4 . . ?
C066 C051 H051 120.9 . . ?
C069 C051 H051 120.9 . . ?
C069 C051 C066 118.1(11) . . ?
C049 C052 H052 119.1 . . ?
C05T C052 C049 121.8(11) . . ?
C05T C052 H052 119.1 . . ?
C03R C053 H053 118.4 . . ?
C04S C053 C03R 123.2(12) . . ?
C04S C053 H053 118.4 . . ?
C02W C054 H054 118.5 . . ?
C06H C054 C02W 122.9(12) . . ?
C06H C054 H054 118.5 . . ?
C013 C055 H055 118.7 . . ?
C05L C055 C013 122.7(12) . . ?
C05L C055 H055 118.7 . . ?
C02L C056 H05A 109.5 . . ?
C02L C056 H05C 109.5 . . ?
C02L C056 H05D 109.5 . . ?
H05A C056 H05C 109.5 . . ?
H05A C056 H05D 109.5 . . ?
H05C C056 H05D 109.5 . . ?
C02C C057 H057 117.3 . . ?
C02C C057 C06L 125.4(12) . . ?
C06L C057 H057 117.3 . . ?
N14 C058 C065 117.4(11) . . ?
N14 C058 C06J 123.6(14) . . ?
C06J C058 C065 119.0(13) . . ?
C014 C059 H059 119.3 . . ?
C05X C059 C014 121.4(11) . . ?
C05X C059 H059 119.3 . . ?
C02E C05A H16 119.3 . . ?
C04E C05A C02E 121.4(11) . . ?
C04E C05A H16 119.3 . . ?
C02T C05B C046 119.5(11) . . ?
C02T C05B H05B 120.2 . . ?
C046 C05B H05B 120.2 . . ?
C016 B05C C01S 106.1(8) . . ?
C016 B05C C027 111.0(8) . . ?
C016 B05C C035 112.0(9) . . ?
C027 B05C C01S 105.3(8) . . ?
C035 B05C C01S 111.9(8) . . ?
C035 B05C C027 110.2(8) . . ?
C01S C05D H05S 118.9 . . ?
C01S C05D C06P 122.2(11) . . ?
C06P C05D H05S 118.9 . . ?
C02J C05E H05Y 117.5 . . ?
C06R C05E C02J 125.0(12) . . ?
C06R C05E H05Y 117.5 . . ?
C05U C05F H17 119.3 . . ?
C05U C05F C06C 121.4(12) . . ?
C06C C05F H17 119.3 . . ?
N16 C05G C04J 109.9(11) . . ?
N16 C05G H05I 109.7 . . ?
N16 C05G H05J 109.7 . . ?
C04J C05G H05I 109.7 . . ?
C04J C05G H05J 109.7 . . ?
H05I C05G H05J 108.2 . . ?
C04M C05H H05H 120.5 . . ?
C04M C05H C05K 119.0(13) . . ?
C05K C05H H05H 120.5 . . ?
C01X C05I H05L 109.5 . . ?
C01X C05I H05M 109.5 . . ?
C01X C05I H05N 109.5 . . ?
H05L C05I H05M 109.5 . . ?
H05L C05I H05N 109.5 . . ?
H05M C05I H05N 109.5 . . ?
C026 C05J H05O 119.4 . . ?
C06G C05J C026 121.2(12) . . ?
C06G C05J H05O 119.4 . . ?
C05H C05K H05K 120.5 . . ?
C068 C05K C05H 119.1(12) . . ?
C068 C05K H05K 120.5 . . ?
C041 C05L C055 121.6(12) . . ?
C041 C05L H05R 119.2 . . ?
C055 C05L H05R 119.2 . . ?
C01L C05M C039 115.5(12) . . ?
C01L C05M H05 122.2 . . ?
C039 C05M H05 122.2 . . ?
C020 B05N C01R 108.0(9) . . ?
C02J B05N C01R 109.7(9) . . ?
C02J B05N C020 108.6(9) . . ?
C02J B05N C034 110.8(10) . . ?
C034 B05N C01R 110.7(9) . . ?
C034 B05N C020 109.0(9) . . ?
C034 C05O H8 119.6 . . ?
C069 C05O C034 120.8(12) . . ?
C069 C05O H8 119.6 . . ?
C02F C05P H05P 121.6 . . ?
C05W C05P C02F 116.8(12) . . ?
C05W C05P H05P 121.6 . . ?
C02L C05Q H05Q 120.5 . . ?
C06N C05Q C02L 119.1(12) . . ?
C06N C05Q H05Q 120.5 . . ?
C014 C05R H05E 109.5 . . ?
C014 C05R H05F 109.5 . . ?
C014 C05R H05G 109.5 . . ?
H05E C05R H05F 109.5 . . ?
H05E C05R H05G 109.5 . . ?
H05F C05R H05G 109.5 . . ?
C050 C05S H05T 120.2 . . ?
C050 C05S C06P 119.7(13) . . ?
C06P C05S H05T 120.2 . . ?
C02R C05T H05U 120.8 . . ?
C052 C05T C02R 118.4(13) . . ?
C052 C05T H05U 120.8 . . ?
C05F C05U H18 121.2 . . ?
C05F C05U C06L 117.6(13) . . ?
C06L C05U H18 121.2 . . ?
C03P C05V C043 120.6(12) . . ?
C03P C05V H05V 119.7 . . ?
C043 C05V H05V 119.7 . . ?
C05P C05W H05W 119.3 . . ?
C05P C05W C06A 121.3(12) . . ?
C06A C05W H05W 119.3 . . ?
C02A C05X H05X 120.3 . . ?
C059 C05X C02A 119.4(11) . . ?
C059 C05X H05X 120.3 . . ?
C03D C05Y C03N 119.0(12) . . ?
C03D C05Y H9 120.5 . . ?
C03N C05Y H9 120.5 . . ?
C04D C05Z H05Z 121.2 . . ?
C06K C05Z C04D 117.5(12) . . ?
C06K C05Z H05Z 121.2 . . ?
C03J C060 H060 121.2 . . ?
C03U C060 C03J 117.5(11) . . ?
C03U C060 H060 121.2 . . ?
C033 C061 C045 116.9(11) . . ?
C033 C061 H061 121.6 . . ?
C045 C061 H061 121.6 . . ?
C04N C062 H062 120.9 . . ?
C06G C062 C04N 118.3(13) . . ?
C06G C062 H062 120.9 . . ?
C02J C063 H063 116.8 . . ?
C02J C063 C06V 126.4(13) . . ?
C06V C063 H063 116.8 . . ?
C01Z C064 C3 107.2(17) . . ?
C2 C064 C01Z 119.6(15) . . ?
N16 C065 C058 109.0(11) . . ?
N16 C065 H06B 109.9 . . ?
N16 C065 H06C 109.9 . . ?
C058 C065 H06B 109.9 . . ?
C058 C065 H06C 109.9 . . ?
H06B C065 H06C 108.3 . . ?
C03O C066 C051 120.8(13) . . ?
C03O C066 H066 119.6 . . ?
C051 C066 H066 119.6 . . ?
C04O C067 H067 121.3 . . ?
C06O C067 C04O 117.4(13) . . ?
C06O C067 H067 121.3 . . ?
C04W C068 H068 119.2 . . ?
C05K C068 C04W 121.6(11) . . ?
C05K C068 H068 119.2 . . ?
C051 C069 C05O 120.9(12) . . ?
C051 C069 H069 119.5 . . ?
C05O C069 H069 119.5 . . ?
C02N C06A H06A 120.4 . . ?
C05W C06A C02N 119.2(13) . . ?
C05W C06A H06A 120.4 . . ?
C042 C06B H06J 119.9 . . ?
C06Y C06B C042 120.2(13) . . ?
C06Y C06B H06J 119.9 . . ?
C02C C06C C05F 121.2(12) . . ?
C02C C06C H06L 119.4 . . ?
C05F C06C H06L 119.4 . . ?
C04G C06D C04U 122.6(13) . . ?
C04G C06D H06Q 118.7 . . ?
C04U C06D H06Q 118.7 . . ?
C025 B06E C02C 110.9(9) . . ?
C025 B06E C02E 109.1(9) . . ?
C02E B06E C02C 107.3(10) . . ?
C042 B06E C025 109.7(10) . . ?
C042 B06E C02C 111.2(9) . . ?
C042 B06E C02E 108.5(9) . . ?
C04A C06F H06F 121.1 . . ?
C06W C06F C04A 117.9(13) . . ?
C06W C06F H06F 121.1 . . ?
C05J C06G H06G 119.4 . . ?
C062 C06G C05J 121.2(14) . . ?
C062 C06G H06G 119.4 . . ?
C044 C06H C054 120.9(13) . . ?
C044 C06H H06I 119.6 . . ?
C054 C06H H06I 119.6 . . ?
C064 C2 H2A 118.1 . . ?
C064 C2 C06J 123.9(16) . . ?
C06J C2 H2A 118.1 . . ?
C058 C06J C2 112.2(15) . . ?
C3 C06J C058 130(3) . . ?
C04B C06K H06K 119.2 . . ?
C05Z C06K C04B 121.6(12) . . ?
C05Z C06K H06K 119.2 . . ?
C057 C06L H06S 120.1 . . ?
C05U C06L C057 119.8(13) . . ?
C05U C06L H06S 120.1 . . ?
C047 C06M H06M 120.5 . . ?
C04H C06M C047 119.1(12) . . ?
C04H C06M H06M 120.5 . . ?
C04I C06N C05Q 118.7(13) . . ?
C04I C06N H06N 120.6 . . ?
C05Q C06N H06N 120.6 . . ?
C03W C06O H06O 118.7 . . ?
C067 C06O C03W 122.5(14) . . ?
C067 C06O H06O 118.7 . . ?
C05D C06P H06P 119.5 . . ?
C05S C06P C05D 121.1(12) . . ?
C05S C06P H06P 119.5 . . ?
C04A C06Q H06D 109.5 . . ?
C04A C06Q H06E 109.5 . . ?
C04A C06Q H06H 109.5 . . ?
H06D C06Q H06E 109.5 . . ?
H06D C06Q H06H 109.5 . . ?
H06E C06Q H06H 109.5 . . ?
C05E C06R H06R 120.7 . . ?
C06X C06R C05E 118.6(14) . . ?
C06X C06R H06R 120.7 . . ?
C04Y C0 H0 119.6 . . ?
C04Y C0 C06U 120.8(16) . . ?
C06U C0 H0 119.6 . . ?
C04J C06T H06T 121.7 . . ?
C04J C06T C06W 116.6(15) . . ?
C06W C06T H06T 121.7 . . ?
C06Y C06U C0 112.9(16) . . ?
C1 C06U C06Y 106(2) . . ?
C063 C06V H06V 122.0 . . ?
C063 C06V C06X 116.1(14) . . ?
C06X C06V H06V 122.0 . . ?
C06F C06W C06T 123.6(14) . . ?
C06F C06W H06W 118.2 . . ?
C06T C06W H06W 118.2 . . ?
C06R C06X C06V 120.6(16) . . ?
C06R C06X H06X 119.7 . . ?
C06V C06X H06X 119.7 . . ?
C06B C06Y C06U 124.9(17) . . ?
C06B C06Y H06Y 117.5 . . ?
C06U C06Y H06Y 117.5 . . ?
C06U C1 C04Y 115(3) . . ?
C06J C3 C064 109(4) . . ?
O3 Co2 N3 93.0(3) . . ?
O3 Co2 N7 91.0(3) . . ?
O3 Co2 N9 174.8(3) . . ?
O3 Co2 N10 88.8(3) . . ?
O4 Co2 O3 77.7(3) . . ?
O4 Co2 N3 168.6(3) . . ?
O4 Co2 N7 107.2(3) . . ?
O4 Co2 N9 106.0(3) . . ?
O4 Co2 N10 97.1(3) . . ?
N3 Co2 N7 79.2(3) . . ?
N3 Co2 N9 83.9(3) . . ?
N3 Co2 N10 75.9(3) . . ?
N7 Co2 N10 155.1(3) . . ?
N9 Co2 N7 84.4(3) . . ?
N9 Co2 N10 94.4(3) . . ?

loop_
_geom_bond_atom_site_label_1
_geom_bond_atom_site_label_2
_geom_bond_distance
_geom_bond_site_symmetry_2
_geom_bond_publ_flag
Co1 O1 2.004(6) . ?
Co1 O5 2.098(7) . ?
Co1 N4 2.143(8) . ?
Co1 N5 2.105(8) . ?
Co1 N6 2.203(8) . ?
Co1 N1 2.231(9) . ?
Co3 O2 2.124(6) . ?
Co3 O7 1.989(6) . ?
Co3 N2 2.148(8) . ?
Co3 N11 2.137(8) . ?
Co3 N12 2.261(9) . ?
Co3 N13 2.179(8) . ?
Co4 O6 2.161(7) . ?
Co4 O8 2.016(7) . ?
Co4 N8 2.189(9) . ?
Co4 N14 2.202(9) . ?
Co4 N15 2.198(8) . ?
Co4 N16 2.111(9) . ?
O2 H2 0.860(10) . ?
O2 C010 1.431(11) . ?
O1 C01J 1.267(12) . ?
O3 H3 0.849(10) . ?
O3 C019 1.429(11) . ?
O3 Co2 2.108(7) . ?
O4 C01H 1.249(11) . ?
O4 Co2 2.028(7) . ?
O5 H5 0.8200 . ?
O5 C011 1.433(11) . ?
O6 H6 0.8200 . ?
O6 C01K 1.445(12) . ?
O7 C017 1.268(11) . ?
O8 C012 1.263(11) . ?
O9 C012 1.225(11) . ?
O10 C01H 1.229(11) . ?
O11 C017 1.235(11) . ?
O12 C01J 1.230(12) . ?
N2 C01C 1.341(12) . ?
N2 C028 1.369(12) . ?
N3 C01M 1.476(12) . ?
N3 C023 1.465(12) . ?
N3 C03F 1.477(12) . ?
N3 Co2 2.120(8) . ?
N4 C00Z 1.359(11) . ?
N4 C01E 1.303(12) . ?
N5 C01D 1.478(12) . ?
N5 C01P 1.475(12) . ?
N5 C024 1.473(12) . ?
N6 C01N 1.335(12) . ?
N6 C01T 1.348(16) . ?
N7 C014 1.361(12) . ?
N7 C015 1.321(12) . ?
N7 Co2 2.188(7) . ?
N1 C01G 1.349(12) . ?
N1 C02D 1.319(12) . ?
N8 C01X 1.339(13) . ?
N8 C03A 1.339(13) . ?
N9 C018 1.346(13) . ?
N9 C01A 1.353(13) . ?
N9 Co2 2.140(8) . ?
N10 C01W 1.324(13) . ?
N10 C02Y 1.373(13) . ?
N10 Co2 2.194(8) . ?
N11 C02K 1.487(12) . ?
N11 C03V 1.450(12) . ?
N11 C040 1.467(13) . ?
N12 C029 1.364(14) . ?
N12 C02L 1.334(12) . ?
N13 C02F 1.328(14) . ?
N13 C02N 1.347(12) . ?
N14 C01Z 1.319(14) . ?
N14 C058 1.359(15) . ?
N15 C04A 1.344(15) . ?
N15 C04J 1.337(16) . ?
N16 C03Q 1.468(13) . ?
N16 C05G 1.451(14) . ?
N16 C065 1.484(15) . ?
C00Z C01P 1.500(13) . ?
C00Z C021 1.360(13) . ?
C010 H010 0.9800 . ?
C010 C017 1.506(14) . ?
C010 C01Q 1.530(14) . ?
C011 H011 0.9800 . ?
C011 C01I 1.507(14) . ?
C011 C01J 1.541(14) . ?
C012 C01K 1.556(15) . ?
C013 C02Q 1.409(15) . ?
C013 B03M 1.610(16) . ?
C013 C055 1.400(15) . ?
C014 C059 1.384(14) . ?
C014 C05R 1.456(14) . ?
C015 C023 1.500(14) . ?
C015 C02A 1.346(13) . ?
C016 C031 1.368(13) . ?
C016 C03P 1.384(13) . ?
C016 B05C 1.604(15) . ?
C018 C036 1.420(15) . ?
C018 C03B 1.459(14) . ?
C019 H019 0.9800 . ?
C019 C01B 1.511(14) . ?
C019 C01H 1.554(14) . ?
C01A C01M 1.517(15) . ?
C01A C03C 1.387(14) . ?
C01B C04M 1.374(15) . ?
C01B C04W 1.347(15) . ?
C01C C03J 1.388(14) . ?
C01C C04X 1.482(14) . ?
C01D H01A 0.9700 . ?
C01D H01B 0.9700 . ?
C01D C02D 1.507(13) . ?
C01E C02M 1.403(14) . ?
C01E C04Z 1.503(14) . ?
C01F H01G 0.9300 . ?
C01F C02P 1.369(14) . ?
C01F C04K 1.374(15) . ?
C01G C046 1.404(15) . ?
C01G C04L 1.482(14) . ?
C01I C03W 1.388(15) . ?
C01I C04F 1.378(14) . ?
C01K H01K 0.9800 . ?
C01K C026 1.505(15) . ?
C01L H01L 0.9300 . ?
C01L C02I 1.360(15) . ?
C01L C05M 1.390(17) . ?
C01M H01E 0.9700 . ?
C01M H01F 0.9700 . ?
C01N C024 1.472(14) . ?
C01N C045 1.399(14) . ?
C01O C02O 1.375(13) . ?
C01O B03M 1.658(14) . ?
C01O C047 1.410(14) . ?
C01P H01C 0.9700 . ?
C01P H01D 0.9700 . ?
C01Q C048 1.348(14) . ?
C01Q C04B 1.382(15) . ?
C01R C02I 1.382(15) . ?
C01R C02S 1.396(15) . ?
C01R B05N 1.662(17) . ?
C01S C03E 1.387(15) . ?
C01S B05C 1.693(16) . ?
C01S C05D 1.385(14) . ?
C01T C02V 1.486(16) . ?
C01T C033 1.377(17) . ?
C01U H01U 0.9300 . ?
C01U C01V 1.364(13) . ?
C01U C03R 1.362(15) . ?
C01V H01V 0.9300 . ?
C01V C027 1.430(14) . ?
C01W C02G 1.513(16) . ?
C01W C04Q 1.384(14) . ?
C01X C03Y 1.413(15) . ?
C01X C05I 1.470(15) . ?
C01Y H01Y 0.9300 . ?
C01Y C020 1.395(13) . ?
C01Y C032 1.385(14) . ?
C01Z C037 1.468(16) . ?
C01Z C064 1.446(15) . ?
C020 C03N 1.388(14) . ?
C020 B05N 1.635(15) . ?
C021 H021 0.9300 . ?
C021 C03H 1.355(14) . ?
C022 H022 0.9300 . ?
C022 C02B 1.390(16) . ?
C022 C04C 1.349(15) . ?
C023 H02K 0.9700 . ?
C023 H02L 0.9700 . ?
C024 H02A 0.9700 . ?
C024 H02B 0.9700 . ?
C025 C03L 1.403(16) . ?
C025 C04G 1.388(15) . ?
C025 B06E 1.631(17) . ?
C026 C030 1.387(15) . ?
C026 C05J 1.403(16) . ?
C027 C04S 1.393(14) . ?
C027 B05C 1.657(15) . ?
C028 C02K 1.487(14) . ?
C028 C03U 1.363(14) . ?
C029 C040 1.491(15) . ?
C029 C04I 1.375(16) . ?
C02A H02N 0.9300 . ?
C02A C05X 1.404(15) . ?
C02B C02P 1.373(15) . ?
C02B B03M 1.634(17) . ?
C02C C057 1.343(16) . ?
C02C C06C 1.394(15) . ?
C02C B06E 1.656(18) . ?
C02D C02T 1.347(15) . ?
C02E C02H 1.371(14) . ?
C02E C05A 1.400(15) . ?
C02E B06E 1.645(16) . ?
C02F C02X 1.480(14) . ?
C02F C05P 1.408(15) . ?
C02G H02O 0.9600 . ?
C02G H02P 0.9600 . ?
C02G H02Q 0.9600 . ?
C02H H02Y 0.9300 . ?
C02H C02U 1.383(14) . ?
C02I H02W 0.9300 . ?
C02J C05E 1.394(15) . ?
C02J B05N 1.607(18) . ?
C02J C063 1.375(17) . ?
C02K H02F 0.9700 . ?
C02K H02G 0.9700 . ?
C02L C056 1.496(15) . ?
C02L C05Q 1.403(16) . ?
C02M H02M 0.9300 . ?
C02M C03H 1.363(14) . ?
C02N C03V 1.485(15) . ?
C02N C06A 1.382(15) . ?
C02O H02R 0.9300 . ?
C02O C04R 1.375(14) . ?
C02P H02S 0.9300 . ?
C02Q H02U 0.9300 . ?
C02Q C03I 1.403(16) . ?
C02R H02V 0.9300 . ?
C02R C035 1.397(15) . ?
C02R C05T 1.352(15) . ?
C02S H02X 0.9300 . ?
C02S C039 1.362(16) . ?
C02T H02T 0.9300 . ?
C02T C05B 1.361(15) . ?
C02U H02 0.9300 . ?
C02U C04T 1.395(15) . ?
C02V H02C 0.9600 . ?
C02V H02D 0.9600 . ?
C02V H02E 0.9600 . ?
C02W B03M 1.648(15) . ?
C02W C03Z 1.376(15) . ?
C02W C054 1.403(15) . ?
C02X H02H 0.9600 . ?
C02X H02I 0.9600 . ?
C02X H02J 0.9600 . ?
C02Y C02Z 1.358(14) . ?
C02Y C03F 1.487(14) . ?
C02Z H02Z 0.9300 . ?
C02Z C03X 1.367(16) . ?
C030 H030 0.9300 . ?
C030 C04N 1.397(16) . ?
C031 H031 0.9300 . ?
C031 C03K 1.402(14) . ?
C032 H032 0.9300 . ?
C032 C03D 1.341(15) . ?
C033 H033 0.9300 . ?
C033 C061 1.345(15) . ?
C034 C03O 1.348(15) . ?
C034 B05N 1.632(16) . ?
C034 C05O 1.419(15) . ?
C035 C03T 1.377(14) . ?
C035 B05C 1.630(14) . ?
C036 H036 0.9300 . ?
C036 C038 1.351(15) . ?
C037 H03K 0.9600 . ?
C037 H03L 0.9600 . ?
C037 H03M 0.9600 . ?
C038 H038 0.9300 . ?
C038 C03C 1.376(15) . ?
C039 H039 0.9300 . ?
C039 C05M 1.393(17) . ?
C03A C03Q 1.514(16) . ?
C03A C04P 1.375(16) . ?
C03B H03C 0.9600 . ?
C03B H03D 0.9600 . ?
C03B H03E 0.9600 . ?
C03C H03F 0.9300 . ?
C03D H1 0.9300 . ?
C03D C05Y 1.358(16) . ?
C03E H03Q 0.9300 . ?
C03E C050 1.412(15) . ?
C03F H03G 0.9700 . ?
C03F H03I 0.9700 . ?
C03G H10 0.9300 . ?
C03G C03L 1.365(15) . ?
C03G C04U 1.333(17) . ?
C03H H03H 0.9300 . ?
C03I H03P 0.9300 . ?
C03I C041 1.408(16) . ?
C03J H03J 0.9300 . ?
C03J C060 1.377(15) . ?
C03K H03R 0.9300 . ?
C03K C043 1.350(15) . ?
C03L H11 0.9300 . ?
C03N H4 0.9300 . ?
C03N C05Y 1.396(15) . ?
C03O H7 0.9300 . ?
C03O C066 1.350(15) . ?
C03P H03T 0.9300 . ?
C03P C05V 1.379(15) . ?
C03Q H03N 0.9700 . ?
C03Q H03O 0.9700 . ?
C03R H03V 0.9300 . ?
C03R C053 1.399(16) . ?
C03S H03S 0.9300 . ?
C03S C03Z 1.380(15) . ?
C03S C044 1.352(16) . ?
C03T H03 0.9300 . ?
C03T C049 1.436(15) . ?
C03U H03U 0.9300 . ?
C03U C060 1.348(15) . ?
C03V H03A 0.9700 . ?
C03V H03B 0.9700 . ?
C03W H03W 0.9300 . ?
C03W C06O 1.360(17) . ?
C03X H03X 0.9300 . ?
C03X C04Q 1.344(17) . ?
C03Y H03Y 0.9300 . ?
C03Y C04V 1.377(18) . ?
C03Z H03Z 0.9300 . ?
C040 H04H 0.9700 . ?
C040 H04I 0.9700 . ?
C041 H041 0.9300 . ?
C041 C05L 1.375(16) . ?
C042 C04Y 1.379(16) . ?
C042 C06B 1.397(16) . ?
C042 B06E 1.627(17) . ?
C043 H043 0.9300 . ?
C043 C05V 1.385(16) . ?
C044 H044 0.9300 . ?
C044 C06H 1.338(17) . ?
C045 H045 0.9300 . ?
C045 C061 1.408(17) . ?
C046 H046 0.9300 . ?
C046 C05B 1.375(16) . ?
C047 H047 0.9300 . ?
C047 C06M 1.384(15) . ?
C048 H048 0.9300 . ?
C048 C04D 1.407(16) . ?
C049 H049 0.9300 . ?
C049 C052 1.377(16) . ?
C04A C06F 1.401(18) . ?
C04A C06Q 1.427(18) . ?
C04B H04J 0.9300 . ?
C04B C06K 1.393(16) . ?
C04C H04U 0.9300 . ?
C04C C04K 1.375(16) . ?
C04D H04K 0.9300 . ?
C04D C05Z 1.367(16) . ?
C04E H12 0.9300 . ?
C04E C04T 1.335(16) . ?
C04E C05A 1.388(16) . ?
C04F H04F 0.9300 . ?
C04F C04O 1.374(16) . ?
C04G H13 0.9300 . ?
C04G C06D 1.368(17) . ?
C04H H04X 0.9300 . ?
C04H C04R 1.348(15) . ?
C04H C06M 1.362(16) . ?
C04I H04L 0.9300 . ?
C04I C06N 1.336(17) . ?
C04J C05G 1.505(19) . ?
C04J C06T 1.310(16) . ?
C04K H04Y 0.9300 . ?
C04L H04A 0.9600 . ?
C04L H04B 0.9600 . ?
C04L H04C 0.9600 . ?
C04M H04Q 0.9300 . ?
C04M C05H 1.366(16) . ?
C04N H04S 0.9300 . ?
C04N C062 1.392(17) . ?
C04O H04O 0.9300 . ?
C04O C067 1.368(18) . ?
C04P H04T 0.9300 . ?
C04P C04V 1.384(19) . ?
C04Q H04R 0.9300 . ?
C04R H04Z 0.9300 . ?
C04S H04 0.9300 . ?
C04S C053 1.349(15) . ?
C04T H14 0.9300 . ?
C04U H15 0.9300 . ?
C04U C06D 1.399(18) . ?
C04V H04V 0.9300 . ?
C04W H04W 0.9300 . ?
C04W C068 1.374(16) . ?
C04X H04M 0.9600 . ?
C04X H04N 0.9600 . ?
C04X H04P 0.9600 . ?
C04Y C0 1.37(2) . ?
C04Y C1 1.55(5) . ?
C04Z H04D 0.9600 . ?
C04Z H04E 0.9600 . ?
C04Z H04G 0.9600 . ?
C050 H050 0.9300 . ?
C050 C05S 1.350(15) . ?
C051 H051 0.9300 . ?
C051 C066 1.379(17) . ?
C051 C069 1.360(17) . ?
C052 H052 0.9300 . ?
C052 C05T 1.336(16) . ?
C053 H053 0.9300 . ?
C054 H054 0.9300 . ?
C054 C06H 1.368(15) . ?
C055 H055 0.9300 . ?
C055 C05L 1.398(16) . ?
C056 H05A 0.9600 . ?
C056 H05C 0.9600 . ?
C056 H05D 0.9600 . ?
C057 H057 0.9300 . ?
C057 C06L 1.388(17) . ?
C058 C065 1.514(18) . ?
C058 C06J 1.382(17) . ?
C059 H059 0.9300 . ?
C059 C05X 1.330(16) . ?
C05A H16 0.9300 . ?
C05B H05B 0.9300 . ?
C05D H05S 0.9300 . ?
C05D C06P 1.393(16) . ?
C05E H05Y 0.9300 . ?
C05E C06R 1.391(17) . ?
C05F H17 0.9300 . ?
C05F C05U 1.352(16) . ?
C05F C06C 1.421(17) . ?
C05G H05I 0.9700 . ?
C05G H05J 0.9700 . ?
C05H H05H 0.9300 . ?
C05H C05K 1.367(16) . ?
C05I H05L 0.9600 . ?
C05I H05M 0.9600 . ?
C05I H05N 0.9600 . ?
C05J H05O 0.9300 . ?
C05J C06G 1.374(16) . ?
C05K H05K 0.9300 . ?
C05K C068 1.341(16) . ?
C05L H05R 0.9300 . ?
C05M H05 0.9300 . ?
C05O H8 0.9300 . ?
C05O C069 1.375(15) . ?
C05P H05P 0.9300 . ?
C05P C05W 1.339(17) . ?
C05Q H05Q 0.9300 . ?
C05Q C06N 1.359(17) . ?
C05R H05E 0.9600 . ?
C05R H05F 0.9600 . ?
C05R H05G 0.9600 . ?
C05S H05T 0.9300 . ?
C05S C06P 1.352(16) . ?
C05T H05U 0.9300 . ?
C05U H18 0.9300 . ?
C05U C06L 1.372(16) . ?
C05V H05V 0.9300 . ?
C05W H05W 0.9300 . ?
C05W C06A 1.377(18) . ?
C05X H05X 0.9300 . ?
C05Y H9 0.9300 . ?
C05Z H05Z 0.9300 . ?
C05Z C06K 1.359(16) . ?
C060 H060 0.9300 . ?
C061 H061 0.9300 . ?
C062 H062 0.9300 . ?
C062 C06G 1.330(17) . ?
C063 H063 0.9300 . ?
C063 C06V 1.393(17) . ?
C064 C2 1.22(2) . ?
C064 C3 1.94(5) . ?
C065 H06B 0.9700 . ?
C065 H06C 0.9700 . ?
C066 H066 0.9300 . ?
C067 H067 0.9300 . ?
C067 C06O 1.309(17) . ?
C068 H068 0.9300 . ?
C069 H069 0.9300 . ?
C06A H06A 0.9300 . ?
C06B H06J 0.9300 . ?
C06B C06Y 1.395(19) . ?
C06C H06L 0.9300 . ?
C06D H06Q 0.9300 . ?
C06F H06F 0.9300 . ?
C06F C06W 1.336(19) . ?
C06G H06G 0.9300 . ?
C06H H06I 0.9300 . ?
C2 H2A 0.9300 . ?
C2 C06J 1.51(2) . ?
C06J C3 0.95(5) . ?
C06K H06K 0.9300 . ?
C06L H06S 0.9300 . ?
C06M H06M 0.9300 . ?
C06N H06N 0.9300 . ?
C06O H06O 0.9300 . ?
C06P H06P 0.9300 . ?
C06Q H06D 0.9600 . ?
C06Q H06E 0.9600 . ?
C06Q H06H 0.9600 . ?
C06R H06R 0.9300 . ?
C06R C06X 1.36(2) . ?
C0 H0 0.9300 . ?
C0 C06U 1.46(3) . ?
C06T H06T 0.9300 . ?
C06T C06W 1.357(18) . ?
C06U C06Y 1.40(2) . ?
C06U C1 1.36(4) . ?
C06V H06V 0.9300 . ?
C06V C06X 1.42(2) . ?
C06W H06W 0.9300 . ?
C06X H06X 0.9300 . ?
C06Y H06Y 0.9300 . ?

loop_
_geom_torsion_atom_site_label_1
_geom_torsion_atom_site_label_2
_geom_torsion_atom_site_label_3
_geom_torsion_atom_site_label_4
_geom_torsion
_geom_torsion_site_symmetry_1
_geom_torsion_site_symmetry_2
_geom_torsion_site_symmetry_3
_geom_torsion_site_symmetry_4
_geom_torsion_publ_flag
Co1 O1 C01J O12 -176.0(8) . . . . ?
Co1 O1 C01J C011 7.9(12) . . . . ?
Co1 O5 C011 C01I 102.6(8) . . . . ?
Co1 O5 C011 C01J -20.6(10) . . . . ?
Co1 N4 C00Z C01P 25.9(10) . . . . ?
Co1 N4 C00Z C021 -157.0(9) . . . . ?
Co1 N4 C01E C02M 150.3(8) . . . . ?
Co1 N4 C01E C04Z -26.0(15) . . . . ?
Co1 N5 C01D C02D -40.0(9) . . . . ?
Co1 N5 C01P C00Z 34.8(10) . . . . ?
Co1 N5 C024 C01N 43.3(9) . . . . ?
Co1 N6 C01N C024 -14.1(11) . . . . ?
Co1 N6 C01N C045 165.3(9) . . . . ?
Co1 N6 C01T C02V 14.8(17) . . . . ?
Co1 N6 C01T C033 -165.0(9) . . . . ?
Co1 N1 C01G C046 -146.8(9) . . . . ?
Co1 N1 C01G C04L 33.2(13) . . . . ?
Co1 N1 C02D C01D -24.7(10) . . . . ?
Co1 N1 C02D C02T 153.0(10) . . . . ?
Co3 O2 C010 C017 -22.6(9) . . . . ?
Co3 O2 C010 C01Q 101.5(7) . . . . ?
Co3 O7 C017 O11 178.3(8) . . . . ?
Co3 O7 C017 C010 -2.2(12) . . . . ?
Co3 N2 C01C C03J 151.1(8) . . . . ?
Co3 N2 C01C C04X -27.7(14) . . . . ?
Co3 N2 C028 C02K 26.0(11) . . . . ?
Co3 N2 C028 C03U -156.2(9) . . . . ?
Co3 N11 C02K C028 30.7(11) . . . . ?
Co3 N11 C03V C02N 43.3(10) . . . . ?
Co3 N11 C040 C029 -44.3(10) . . . . ?
Co3 N12 C029 C040 -20.1(11) . . . . ?
Co3 N12 C029 C04I 161.9(9) . . . . ?
Co3 N12 C02L C056 22.5(14) . . . . ?
Co3 N12 C02L C05Q -159.3(8) . . . . ?
Co3 N13 C02F C02X 6.4(15) . . . . ?
Co3 N13 C02F C05P -176.2(8) . . . . ?
Co3 N13 C02N C03V -2.1(12) . . . . ?
Co3 N13 C02N C06A 178.0(10) . . . . ?
Co4 O6 C01K C012 -24.1(9) . . . . ?
Co4 O6 C01K C026 98.9(8) . . . . ?
Co4 O8 C012 O9 178.6(7) . . . . ?
Co4 O8 C012 C01K -2.3(11) . . . . ?
Co4 N8 C01X C03Y 157.6(7) . . . . ?
Co4 N8 C01X C05I -26.3(13) . . . . ?
Co4 N8 C03A C03Q 25.8(10) . . . . ?
Co4 N8 C03A C04P -161.7(9) . . . . ?
Co4 N14 C01Z C037 7.1(15) . . . . ?
Co4 N14 C01Z C064 -172.1(8) . . . . ?
Co4 N14 C058 C065 -3.2(14) . . . . ?
Co4 N14 C058 C06J 175.1(11) . . . . ?
Co4 N15 C04A C06F -161.9(8) . . . . ?
Co4 N15 C04A C06Q 18.7(16) . . . . ?
Co4 N15 C04J C05G -17.5(12) . . . . ?
Co4 N15 C04J C06T 165.0(10) . . . . ?
Co4 N16 C03Q C03A 26.7(12) . . . . ?
Co4 N16 C05G C04J -42.9(11) . . . . ?
Co4 N16 C065 C058 43.6(11) . . . . ?
O2 C010 C017 O7 17.1(13) . . . . ?
O2 C010 C017 O11 -163.4(9) . . . . ?
O2 C010 C01Q C048 25.4(13) . . . . ?
O2 C010 C01Q C04B -155.2(10) . . . . ?
O3 C019 C01B C04M 42.8(13) . . . . ?
O3 C019 C01B C04W -144.5(11) . . . . ?
O3 C019 C01H O4 14.6(11) . . . . ?
O3 C019 C01H O10 -165.7(8) . . . . ?
O5 C011 C01I C03W -133.3(12) . . . . ?
O5 C011 C01I C04F 48.0(13) . . . . ?
O5 C011 C01J O1 9.0(13) . . . . ?
O5 C011 C01J O12 -167.4(9) . . . . ?
O6 C01K C026 C030 -149.7(10) . . . . ?
O6 C01K C026 C05J 31.6(14) . . . . ?
O8 C012 C01K O6 18.3(12) . . . . ?
O8 C012 C01K C026 -102.3(10) . . . . ?
O9 C012 C01K O6 -162.5(8) . . . . ?
O9 C012 C01K C026 76.9(11) . . . . ?
N2 C01C C03J C060 2.1(17) . . . . ?
N2 C028 C02K N11 -40.0(14) . . . . ?
N2 C028 C03U C060 -1.0(18) . . . . ?
N4 C00Z C01P N5 -43.0(12) . . . . ?
N4 C00Z C021 C03H -1.5(17) . . . . ?
N4 C01E C02M C03H 6.6(17) . . . . ?
N5 C01D C02D N1 44.2(12) . . . . ?
N5 C01D C02D C02T -133.5(11) . . . . ?
N6 C01N C024 N5 -19.4(13) . . . . ?
N6 C01N C045 C061 4.6(18) . . . . ?
N6 C01T C033 C061 0(2) . . . . ?
N7 C014 C059 C05X -1.7(16) . . . . ?
N7 C015 C023 N3 43.6(11) . . . . ?
N7 C015 C02A C05X 0.6(16) . . . . ?
N1 C01G C046 C05B -6.7(17) . . . . ?
N1 C02D C02T C05B 0.9(19) . . . . ?
N8 C01X C03Y C04V -2.1(15) . . . . ?
N8 C03A C03Q N16 -37.2(14) . . . . ?
N8 C03A C04P C04V 2.3(17) . . . . ?
N9 C018 C036 C038 -0.8(16) . . . . ?
N9 C01A C01M N3 -30.6(13) . . . . ?
N9 C01A C03C C038 -3.4(15) . . . . ?
N10 C01W C04Q C03X 1.5(17) . . . . ?
N10 C02Y C02Z C03X 1.0(16) . . . . ?
N10 C02Y C03F N3 -20.3(12) . . . . ?
N12 C029 C040 N11 43.4(12) . . . . ?
N12 C029 C04I C06N 0.9(19) . . . . ?
N12 C02L C05Q C06N 0.0(18) . . . . ?
N13 C02F C05P C05W -1.1(19) . . . . ?
N13 C02N C03V N11 -28.8(14) . . . . ?
N13 C02N C06A C05W -1.3(19) . . . . ?
N14 C01Z C064 C2 1(2) . . . . ?
N14 C01Z C064 C3 -14(2) . . . . ?
N14 C058 C065 N16 -26.7(15) . . . . ?
N14 C058 C06J C2 -4(2) . . . . ?
N14 C058 C06J C3 27(5) . . . . ?
N15 C04A C06F C06W 0.4(18) . . . . ?
N15 C04J C05G N16 41.9(14) . . . . ?
N15 C04J C06T C06W -1.2(18) . . . . ?
C00Z N4 C01E C02M -7.4(15) . . . . ?
C00Z N4 C01E C04Z 176.3(9) . . . . ?
C00Z C021 C03H C02M 0.4(17) . . . . ?
C010 C01Q C048 C04D -175.4(11) . . . . ?
C010 C01Q C04B C06K 178.2(12) . . . . ?
C011 C01I C03W C06O 179.1(13) . . . . ?
C011 C01I C04F C04O 178.8(12) . . . . ?
C012 C01K C026 C030 -30.5(14) . . . . ?
C012 C01K C026 C05J 150.8(10) . . . . ?
C013 C02Q C03I C041 0.1(17) . . . . ?
C013 C055 C05L C041 -1.1(18) . . . . ?
C014 N7 C015 C023 171.4(8) . . . . ?
C014 N7 C015 C02A -3.0(15) . . . . ?
C014 C059 C05X C02A -0.6(18) . . . . ?
C015 N7 C014 C059 3.4(14) . . . . ?
C015 N7 C014 C05R -174.4(9) . . . . ?
C015 C02A C05X C059 1.2(17) . . . . ?
C016 C031 C03K C043 -0.9(18) . . . . ?
C016 C03P C05V C043 1.9(19) . . . . ?
C017 C010 C01Q C048 147.2(10) . . . . ?
C017 C010 C01Q C04B -33.4(14) . . . . ?
C018 N9 C01A C01M -173.7(9) . . . . ?
C018 N9 C01A C03C 3.2(14) . . . . ?
C018 C036 C038 C03C 0.6(17) . . . . ?
C019 C01B C04M C05H 177.9(12) . . . . ?
C019 C01B C04W C068 -177.8(12) . . . . ?
C01A N9 C018 C036 -1.1(14) . . . . ?
C01A N9 C018 C03B 176.6(9) . . . . ?
C01B C019 C01H O4 -106.6(10) . . . . ?
C01B C019 C01H O10 73.1(11) . . . . ?
C01B C04M C05H C05K -3(2) . . . . ?
C01B C04W C068 C05K 4(2) . . . . ?
C01C N2 C028 C02K -173.1(9) . . . . ?
C01C N2 C028 C03U 4.7(15) . . . . ?
C01C C03J C060 C03U 1.7(18) . . . . ?
C01D N5 C01P C00Z -83.7(10) . . . . ?
C01D N5 C024 C01N 161.7(8) . . . . ?
C01D C02D C02T C05B 178.4(11) . . . . ?
C01E N4 C00Z C01P -172.0(9) . . . . ?
C01E N4 C00Z C021 5.1(15) . . . . ?
C01E C02M C03H C021 -2.8(17) . . . . ?
C01G N1 C02D C01D 176.8(9) . . . . ?
C01G N1 C02D C02T -5.5(16) . . . . ?
C01G C046 C05B C02T 1.9(19) . . . . ?
C01H C019 C01B C04M 162.9(10) . . . . ?
C01H C019 C01B C04W -24.4(15) . . . . ?
C01I C011 C01J O1 -113.3(10) . . . . ?
C01I C011 C01J O12 70.3(12) . . . . ?
C01I C03W C06O C067 0(3) . . . . ?
C01I C04F C04O C067 5(2) . . . . ?
C01J C011 C01I C03W -12.8(15) . . . . ?
C01J C011 C01I C04F 168.4(10) . . . . ?
C01K C026 C030 C04N -179.5(11) . . . . ?
C01K C026 C05J C06G -179.9(12) . . . . ?
C01M N3 C023 C015 80.2(10) . . . . ?
C01M N3 C03F C02Y -72.6(10) . . . . ?
C01M C01A C03C C038 173.6(9) . . . . ?
C01N N6 C01T C02V -176.3(10) . . . . ?
C01N N6 C01T C033 3.8(18) . . . . ?
C01N C045 C061 C033 -1.1(19) . . . . ?
C01O C02O C04R C04H -0.2(18) . . . . ?
C01O C047 C06M C04H 3.7(19) . . . . ?
C01P N5 C01D C02D 77.2(9) . . . . ?
C01P N5 C024 C01N -71.2(10) . . . . ?
C01P C00Z C021 C03H 175.5(10) . . . . ?
C01Q C010 C017 O7 -105.2(10) . . . . ?
C01Q C010 C017 O11 74.3(12) . . . . ?
C01Q C048 C04D C05Z -6(2) . . . . ?
C01Q C04B C06K C05Z 0(2) . . . . ?
C01R C02S C039 C05M 0.5(19) . . . . ?
C01S C03E C050 C05S 2.0(16) . . . . ?
C01S C05D C06P C05S -0.7(17) . . . . ?
C01T N6 C01N C024 174.7(10) . . . . ?
C01T N6 C01N C045 -5.9(16) . . . . ?
C01T C033 C061 C045 -1.1(19) . . . . ?
C01U C01V C027 C04S -0.7(15) . . . . ?
C01U C01V C027 B05C -175.4(10) . . . . ?
C01U C03R C053 C04S 0.9(18) . . . . ?
C01V C01U C03R C053 -1.2(17) . . . . ?
C01V C027 C04S C053 0.3(16) . . . . ?
C01V C027 B05C C016 99.3(11) . . . . ?
C01V C027 B05C C01S -146.3(9) . . . . ?
C01V C027 B05C C035 -25.4(14) . . . . ?
C01W N10 C02Y C02Z -3.0(15) . . . . ?
C01W N10 C02Y C03F 177.6(9) . . . . ?
C01X N8 C03A C03Q -172.1(9) . . . . ?
C01X N8 C03A C04P 0.3(15) . . . . ?
C01X C03Y C04V C04P 4.8(17) . . . . ?
C01Y C020 C03N C05Y 1.1(17) . . . . ?
C01Y C020 B05N C01R 24.7(15) . . . . ?
C01Y C020 B05N C02J -94.3(12) . . . . ?
C01Y C020 B05N C034 145.0(10) . . . . ?
C01Y C032 C03D C05Y -0.1(18) . . . . ?
C01Z N14 C058 C065 -178.8(10) . . . . ?
C01Z N14 C058 C06J -0.5(19) . . . . ?
C01Z C064 C2 C06J -6(3) . . . . ?
C020 C01Y C032 C03D -0.5(17) . . . . ?
C020 C03N C05Y C03D -2(2) . . . . ?
C021 C00Z C01P N5 139.9(10) . . . . ?
C022 C02B C02P C01F -2.1(16) . . . . ?
C022 C02B B03M C013 164.1(10) . . . . ?
C022 C02B B03M C01O -73.7(13) . . . . ?
C022 C02B B03M C02W 44.0(14) . . . . ?
C022 C04C C04K C01F -1.5(18) . . . . ?
C023 N3 C01M C01A -91.7(10) . . . . ?
C023 N3 C03F C02Y 162.5(8) . . . . ?
C023 C015 C02A C05X -173.5(10) . . . . ?
C024 N5 C01D C02D -156.5(8) . . . . ?
C024 N5 C01P C00Z 148.5(8) . . . . ?
C024 C01N C045 C061 -175.9(11) . . . . ?
C025 C04G C06D C04U -2(2) . . . . ?
C026 C030 C04N C062 -1(2) . . . . ?
C026 C05J C06G C062 0(2) . . . . ?
C027 C04S C053 C03R -0.4(19) . . . . ?
C028 N2 C01C C03J -5.2(14) . . . . ?
C028 N2 C01C C04X 176.0(10) . . . . ?
C028 C03U C060 C03J -2.2(18) . . . . ?
C029 N12 C02L C056 -175.8(9) . . . . ?
C029 N12 C02L C05Q 2.4(15) . . . . ?
C029 C04I C06N C05Q 2(2) . . . . ?
C02A C015 C023 N3 -141.8(9) . . . . ?
C02B C022 C04C C04K 1(2) . . . . ?
C02C C057 C06L C05U 1(2) . . . . ?
C02D N1 C01G C046 8.4(15) . . . . ?
C02D N1 C01G C04L -171.5(10) . . . . ?
C02D C02T C05B C046 0.9(19) . . . . ?
C02E C02H C02U C04T -1.7(17) . . . . ?
C02F N13 C02N C03V -179.5(10) . . . . ?
C02F N13 C02N C06A 0.6(16) . . . . ?
C02F C05P C05W C06A 0(2) . . . . ?
C02G C01W C04Q C03X 179.7(11) . . . . ?
C02H C02E C05A C04E 0.0(18) . . . . ?
C02H C02E B06E C025 13.7(16) . . . . ?
C02H C02E B06E C02C 134.0(11) . . . . ?
C02H C02E B06E C042 -105.8(12) . . . . ?
C02H C02U C04T C04E 1.5(18) . . . . ?
C02I C01L C05M C039 -1.0(17) . . . . ?
C02I C01R C02S C039 -3.1(16) . . . . ?
C02I C01R B05N C020 -100.3(12) . . . . ?
C02I C01R B05N C02J 17.9(13) . . . . ?
C02I C01R B05N C034 140.5(10) . . . . ?
C02J C05E C06R C06X 6(2) . . . . ?
C02J C063 C06V C06X 10(2) . . . . ?
C02K N11 C03V C02N -70.9(11) . . . . ?
C02K N11 C040 C029 74.1(10) . . . . ?
C02K C028 C03U C060 176.8(11) . . . . ?
C02L N12 C029 C040 175.1(9) . . . . ?
C02L N12 C029 C04I -2.9(16) . . . . ?
C02L C05Q C06N C04I -2(2) . . . . ?
C02N N13 C02F C02X -176.7(10) . . . . ?
C02N N13 C02F C05P 0.6(16) . . . . ?
C02O C01O B03M C013 100.1(12) . . . . ?
C02O C01O B03M C02B -26.3(14) . . . . ?
C02O C01O B03M C02W -142.7(10) . . . . ?
C02O C01O C047 C06M -2.9(17) . . . . ?
C02P C01F C04K C04C -0.2(16) . . . . ?
C02P C02B B03M C013 -20.6(15) . . . . ?
C02P C02B B03M C01O 101.7(12) . . . . ?
C02P C02B B03M C02W -140.7(11) . . . . ?
C02Q C013 B03M C01O 29.9(12) . . . . ?
C02Q C013 B03M C02B 151.4(10) . . . . ?
C02Q C013 B03M C02W -88.5(11) . . . . ?
C02Q C013 C055 C05L 0.1(16) . . . . ?
C02Q C03I C041 C05L -1.0(17) . . . . ?
C02R C035 C03T C049 -2.2(15) . . . . ?
C02R C035 B05C C016 -51.4(13) . . . . ?
C02R C035 B05C C01S -170.4(9) . . . . ?
C02R C035 B05C C027 72.7(12) . . . . ?
C02S C01R C02I C01L 3.8(14) . . . . ?
C02S C01R B05N C020 76.0(12) . . . . ?
C02S C01R B05N C02J -165.8(9) . . . . ?
C02S C01R B05N C034 -43.3(13) . . . . ?
C02S C039 C05M C01L 1.6(18) . . . . ?
C02V C01T C033 C061 179.9(12) . . . . ?
C02W C054 C06H C044 4(2) . . . . ?
C02X C02F C05P C05W 176.3(11) . . . . ?
C02Y N10 C01W C02G -176.5(9) . . . . ?
C02Y N10 C01W C04Q 1.7(15) . . . . ?
C02Y C02Z C03X C04Q 2.3(17) . . . . ?
C02Z C02Y C03F N3 160.3(9) . . . . ?
C02Z C03X C04Q C01W -3.6(19) . . . . ?
C030 C026 C05J C06G 1.4(19) . . . . ?
C030 C04N C062 C06G 2(2) . . . . ?
C031 C016 C03P C05V 1.4(17) . . . . ?
C031 C016 B05C C01S -102.5(11) . . . . ?
C031 C016 B05C C027 11.5(15) . . . . ?
C031 C016 B05C C035 135.1(11) . . . . ?
C031 C03K C043 C05V 4.2(19) . . . . ?
C032 C01Y C020 C03N 0.0(16) . . . . ?
C032 C01Y C020 B05N 176.3(10) . . . . ?
C032 C03D C05Y C03N 1.1(19) . . . . ?
C034 C03O C066 C051 0(2) . . . . ?
C034 C05O C069 C051 -2.0(19) . . . . ?
C035 C02R C05T C052 0.0(18) . . . . ?
C035 C03T C049 C052 1.8(16) . . . . ?
C036 C038 C03C C01A 1.4(17) . . . . ?
C037 C01Z C064 C2 -178.5(15) . . . . ?
C037 C01Z C064 C3 167.1(17) . . . . ?
C03A N8 C01X C03Y -0.4(14) . . . . ?
C03A N8 C01X C05I 175.7(9) . . . . ?
C03A C04P C04V C03Y -4.9(18) . . . . ?
C03B C018 C036 C038 -178.5(10) . . . . ?
C03C C01A C01M N3 152.3(9) . . . . ?
C03E C01S B05C C016 1.4(12) . . . . ?
C03E C01S B05C C027 -116.4(10) . . . . ?
C03E C01S B05C C035 123.8(10) . . . . ?
C03E C01S C05D C06P 1.6(14) . . . . ?
C03E C050 C05S C06P -0.9(16) . . . . ?
C03F N3 C01M C01A 143.9(9) . . . . ?
C03F N3 C023 C015 -155.6(8) . . . . ?
C03F C02Y C02Z C03X -179.6(10) . . . . ?
C03G C04U C06D C04G 3(2) . . . . ?
C03I C041 C05L C055 1.5(18) . . . . ?
C03K C043 C05V C03P -5(2) . . . . ?
C03L C025 C04G C06D -1.3(17) . . . . ?
C03L C025 B06E C02C 150.2(10) . . . . ?
C03L C025 B06E C02E -91.8(13) . . . . ?
C03L C025 B06E C042 27.0(14) . . . . ?
C03L C03G C04U C06D -1.2(19) . . . . ?
B03M C013 C02Q C03I 173.6(9) . . . . ?
B03M C013 C055 C05L -173.1(10) . . . . ?
B03M C01O C02O C04R -177.1(10) . . . . ?
B03M C01O C047 C06M 175.3(11) . . . . ?
B03M C02B C02P C01F -177.9(9) . . . . ?
B03M C02W C03Z C03S 179.8(11) . . . . ?
B03M C02W C054 C06H 179.2(11) . . . . ?
C03N C020 B05N C01R -159.3(10) . . . . ?
C03N C020 B05N C02J 81.7(13) . . . . ?
C03N C020 B05N C034 -39.0(15) . . . . ?
C03O C034 B05N C01R 77.1(13) . . . . ?
C03O C034 B05N C020 -41.5(15) . . . . ?
C03O C034 B05N C02J -160.9(10) . . . . ?
C03O C034 C05O C069 1.9(16) . . . . ?
C03P C016 C031 C03K -2.0(16) . . . . ?
C03P C016 B05C C01S 74.3(11) . . . . ?
C03P C016 B05C C027 -171.8(9) . . . . ?
C03P C016 B05C C035 -48.1(13) . . . . ?
C03Q N16 C05G C04J 76.8(12) . . . . ?
C03Q N16 C065 C058 -75.9(12) . . . . ?
C03Q C03A C04P C04V 174.7(10) . . . . ?
C03R C01U C01V C027 1.2(16) . . . . ?
C03S C044 C06H C054 -2(2) . . . . ?
C03T C035 B05C C016 123.3(11) . . . . ?
C03T C035 B05C C01S 4.3(14) . . . . ?
C03T C035 B05C C027 -112.6(12) . . . . ?
C03T C049 C052 C05T -0.3(18) . . . . ?
C03U C028 C02K N11 142.1(11) . . . . ?
C03V N11 C02K C028 143.9(9) . . . . ?
C03V N11 C040 C029 -160.4(9) . . . . ?
C03V C02N C06A C05W 178.8(12) . . . . ?
C03W C01I C04F C04O -0.1(19) . . . . ?
C03Z C02W B03M C013 152.1(11) . . . . ?
C03Z C02W B03M C01O 34.0(15) . . . . ?
C03Z C02W B03M C02B -82.6(13) . . . . ?
C03Z C02W C054 C06H -5.8(17) . . . . ?
C03Z C03S C044 C06H 1(2) . . . . ?
C040 N11 C02K C028 -89.2(11) . . . . ?
C040 N11 C03V C02N 161.8(9) . . . . ?
C040 C029 C04I C06N -176.9(12) . . . . ?
C042 C04Y C0 C06U -9(3) . . . . ?
C042 C04Y C1 C06U 57(4) . . . . ?
C042 C06B C06Y C06U -4(3) . . . . ?
C044 C03S C03Z C02W -2.8(19) . . . . ?
C045 C01N C024 N5 161.2(10) . . . . ?
C047 C01O C02O C04R 1.2(17) . . . . ?
C047 C01O B03M C013 -78.0(12) . . . . ?
C047 C01O B03M C02B 155.7(11) . . . . ?
C047 C01O B03M C02W 39.2(14) . . . . ?
C048 C01Q C04B C06K -2.4(19) . . . . ?
C048 C04D C05Z C06K 3(2) . . . . ?
C049 C052 C05T C02R -0.6(19) . . . . ?
C04A N15 C04J C05G 175.9(10) . . . . ?
C04A N15 C04J C06T -1.6(17) . . . . ?
C04A C06F C06W C06T -3(2) . . . . ?
C04B C01Q C048 C04D 5.1(18) . . . . ?
C04C C022 C02B C02P 0.4(17) . . . . ?
C04C C022 C02B B03M 176.2(11) . . . . ?
C04D C05Z C06K C04B 0(2) . . . . ?
C04F C01I C03W C06O -2.1(19) . . . . ?
C04F C04O C067 C06O -7(2) . . . . ?
C04G C025 C03L C03G 3.5(16) . . . . ?
C04G C025 B06E C02C -34.8(14) . . . . ?
C04G C025 B06E C02E 83.2(13) . . . . ?
C04G C025 B06E C042 -158.1(10) . . . . ?
C04I C029 C040 N11 -138.7(12) . . . . ?
C04J N15 C04A C06F 2.0(16) . . . . ?
C04J N15 C04A C06Q -177.3(11) . . . . ?
C04J C06T C06W C06F 4(2) . . . . ?
C04K C01F C02P C02B 2.1(16) . . . . ?
C04L C01G C046 C05B 173.2(11) . . . . ?
C04M C01B C04W C068 -5(2) . . . . ?
C04M C05H C05K C068 2(2) . . . . ?
C04N C062 C06G C05J -2(2) . . . . ?
C04O C067 C06O C03W 4(3) . . . . ?
C04P C03A C03Q N16 150.0(10) . . . . ?
C04R C04H C06M C047 -2.6(19) . . . . ?
C04S C027 B05C C016 -75.3(13) . . . . ?
C04S C027 B05C C01S 39.2(12) . . . . ?
C04S C027 B05C C035 160.1(10) . . . . ?
C04T C04E C05A C02E 0(2) . . . . ?
C04U C03G C03L C025 -2.2(18) . . . . ?
C04W C01B C04M C05H 4.8(19) . . . . ?
C04X C01C C03J C060 -179.1(11) . . . . ?
C04Y C042 C06B C06Y 3(2) . . . . ?
C04Y C042 B06E C025 -135.1(12) . . . . ?
C04Y C042 B06E C02C 101.8(14) . . . . ?
C04Y C042 B06E C02E -16.0(17) . . . . ?
C04Y C0 C06U C06Y 7(3) . . . . ?
C04Z C01E C02M C03H -177.2(10) . . . . ?
C050 C05S C06P C05D 0.3(17) . . . . ?
C054 C02W B03M C013 -33.6(13) . . . . ?
C054 C02W B03M C01O -151.7(10) . . . . ?
C054 C02W B03M C02B 91.7(12) . . . . ?
C054 C02W C03Z C03S 5.1(17) . . . . ?
C055 C013 C02Q C03I 0.3(15) . . . . ?
C055 C013 B03M C01O -157.4(9) . . . . ?
C055 C013 B03M C02B -35.9(14) . . . . ?
C055 C013 B03M C02W 84.2(11) . . . . ?
C056 C02L C05Q C06N 178.2(11) . . . . ?
C057 C02C C06C C05F 4.5(16) . . . . ?
C057 C02C B06E C025 81.4(14) . . . . ?
C057 C02C B06E C02E -37.7(14) . . . . ?
C057 C02C B06E C042 -156.2(11) . . . . ?
C058 N14 C01Z C037 -178.1(11) . . . . ?
C058 N14 C01Z C064 2.6(16) . . . . ?
C058 C06J C3 C064 -38(6) . . . . ?
C05A C02E C02H C02U 0.9(17) . . . . ?
C05A C02E B06E C025 -166.7(11) . . . . ?
C05A C02E B06E C02C -46.5(14) . . . . ?
C05A C02E B06E C042 73.8(14) . . . . ?
C05A C04E C04T C02U -1(2) . . . . ?
B05C C016 C031 C03K 174.8(11) . . . . ?
B05C C016 C03P C05V -175.6(11) . . . . ?
B05C C01S C03E C050 178.5(9) . . . . ?
B05C C01S C05D C06P -179.1(9) . . . . ?
B05C C027 C04S C053 175.3(10) . . . . ?
B05C C035 C03T C049 -177.1(10) . . . . ?
C05D C01S C03E C050 -2.3(14) . . . . ?
C05D C01S B05C C016 -177.8(8) . . . . ?
C05D C01S B05C C027 64.4(11) . . . . ?
C05D C01S B05C C035 -55.4(12) . . . . ?
C05E C02J B05N C01R 48.1(14) . . . . ?
C05E C02J B05N C020 165.9(10) . . . . ?
C05E C02J B05N C034 -74.4(14) . . . . ?
C05E C02J C063 C06V -8(2) . . . . ?
C05E C06R C06X C06V -3(3) . . . . ?
C05F C05U C06L C057 0.5(18) . . . . ?
C05G N16 C03Q C03A -92.1(12) . . . . ?
C05G N16 C065 C058 159.8(10) . . . . ?
C05G C04J C06T C06W -178.7(11) . . . . ?
C05H C05K C068 C04W -2(2) . . . . ?
C05I C01X C03Y C04V -178.3(10) . . . . ?
C05J C026 C030 C04N -0.9(17) . . . . ?
C05M C01L C02I C01R -1.9(17) . . . . ?
B05N C01R C02I C01L -179.7(9) . . . . ?
B05N C01R C02S C039 -179.7(10) . . . . ?
B05N C020 C03N C05Y -175.2(12) . . . . ?
B05N C02J C05E C06R 179.4(12) . . . . ?
B05N C02J C063 C06V 172.5(14) . . . . ?
B05N C034 C03O C066 179.7(11) . . . . ?
B05N C034 C05O C069 -178.5(11) . . . . ?
C05O C034 C03O C066 -0.7(17) . . . . ?
C05O C034 B05N C01R -102.5(12) . . . . ?
C05O C034 B05N C020 138.8(10) . . . . ?
C05O C034 B05N C02J 19.4(14) . . . . ?
C05P C05W C06A C02N 1(2) . . . . ?
C05R C014 C059 C05X 176.0(11) . . . . ?
C05T C02R C035 C03T 1.4(16) . . . . ?
C05T C02R C035 B05C 176.6(11) . . . . ?
C05U C05F C06C C02C -3.2(17) . . . . ?
C063 C02J C05E C06R -0.3(19) . . . . ?
C063 C02J B05N C01R -132.2(13) . . . . ?
C063 C02J B05N C020 -14.4(16) . . . . ?
C063 C02J B05N C034 105.3(14) . . . . ?
C063 C06V C06X C06R -4(2) . . . . ?
C064 C2 C06J C058 7(3) . . . . ?
C065 N16 C03Q C03A 145.6(10) . . . . ?
C065 N16 C05G C04J -159.6(10) . . . . ?
C065 C058 C06J C2 174.3(13) . . . . ?
C065 C058 C06J C3 -154(5) . . . . ?
C066 C051 C069 C05O 1(2) . . . . ?
C069 C051 C066 C03O 0(2) . . . . ?
C06A C02N C03V N11 151.1(11) . . . . ?
C06B C042 C04Y C0 3(2) . . . . ?
C06B C042 C04Y C1 -26(2) . . . . ?
C06B C042 B06E C025 45.4(16) . . . . ?
C06B C042 B06E C02C -77.7(15) . . . . ?
C06B C042 B06E C02E 164.5(12) . . . . ?
C06C C02C C057 C06L -3.6(19) . . . . ?
C06C C02C B06E C025 -94.5(12) . . . . ?
C06C C02C B06E C02E 146.4(10) . . . . ?
C06C C02C B06E C042 27.9(15) . . . . ?
C06C C05F C05U C06L 0.6(18) . . . . ?
B06E C025 C03L C03G 178.6(10) . . . . ?
B06E C025 C04G C06D -176.7(11) . . . . ?
B06E C02C C057 C06L -179.8(11) . . . . ?
B06E C02C C06C C05F -179.3(10) . . . . ?
B06E C02E C02H C02U -179.5(10) . . . . ?
B06E C02E C05A C04E -179.6(12) . . . . ?
B06E C042 C04Y C0 -176.5(15) . . . . ?
B06E C042 C04Y C1 154(2) . . . . ?
B06E C042 C06B C06Y -177.1(13) . . . . ?
C06J C058 C065 N16 154.9(12) . . . . ?
C06M C04H C04R C02O 0.9(18) . . . . ?
C06Q C04A C06F C06W 179.7(13) . . . . ?
C0 C06U C06Y C06B -1(3) . . . . ?
C06T C04J C05G N16 -140.4(11) . . . . ?
C06Y C06U C1 C04Y -54(4) . . . . ?
C1 C06U C06Y C06B 30(3) . . . . ?
Co2 O3 C019 C01B 103.4(8) . . . . ?
Co2 O3 C019 C01H -19.4(9) . . . . ?
Co2 O4 C01H O10 178.0(7) . . . . ?
Co2 O4 C01H C019 -2.4(11) . . . . ?
Co2 N3 C01M C01A 27.6(10) . . . . ?
Co2 N3 C023 C015 -37.8(9) . . . . ?
Co2 N3 C03F C02Y 43.6(9) . . . . ?
Co2 N7 C014 C059 -156.9(8) . . . . ?
Co2 N7 C014 C05R 25.3(13) . . . . ?
Co2 N7 C015 C023 -25.4(10) . . . . ?
Co2 N7 C015 C02A 160.2(8) . . . . ?
Co2 N9 C018 C036 167.5(7) . . . . ?
Co2 N9 C018 C03B -14.8(14) . . . . ?
Co2 N9 C01A C01M 15.4(11) . . . . ?
Co2 N9 C01A C03C -167.6(8) . . . . ?
Co2 N10 C01W C02G 15.9(14) . . . . ?
Co2 N10 C01W C04Q -166.0(8) . . . . ?
Co2 N10 C02Y C02Z 166.8(8) . . . . ?
Co2 N10 C02Y C03F -12.6(11) . . . . ?
